data_4132062
loop_
_publ_author_name
'Diesel, Johannes'
'Finogenova, Anastasiia M.'
'Cramer, Nicolai'

_publ_section_title
;
 Nickel-Catalyzed Enantioselective Pyridone C-H Functionalizations Enabled
 by a Bulky N-Heterocyclic Carbene Ligand.
;
_journal_issue 13
_journal_name_full 'Journal of the American Chemical Society'
_journal_page_first 4489
_journal_page_last 4493
_journal_paper_doi 10.1021/jacs.8b01181
_journal_volume 140
_journal_year 2018
_chemical_absolute_configuration rmad
_chemical_formula_moiety 'C64 H57 Cl N2 Ni, C7 H8'
_chemical_formula_sum 'C71 H65 Cl N2 Ni'
_chemical_formula_weight 1040.41
_space_group_crystal_system monoclinic
_space_group_IT_number 4
_space_group_name_Hall 'P 2yb'
_space_group_name_H-M_alt 'P 1 21 1'
_atom_sites_solution_hydrogens geom
_atom_sites_solution_primary direct
_atom_sites_solution_secondary difmap
_audit_creation_method SHELXL-2018/1
_cell_angle_alpha 90
_cell_angle_beta 98.0106(12)
_cell_angle_gamma 90
_cell_formula_units_Z 4
_cell_length_a 12.34517(16)
_cell_length_b 21.7875(3)
_cell_length_c 22.0081(3)
_cell_measurement_reflns_used 19048
_cell_measurement_temperature 140.00(10)
_cell_measurement_theta_max 75.1100
_cell_measurement_theta_min 4.0190
_cell_volume 5861.77(14)
_computing_cell_refinement 'CrysAlisPro 1.171.38.46 (Rigaku OD, 2015)'
_computing_data_collection 'CrysAlisPro 1.171.38.46 (Rigaku OD, 2015)'
_computing_data_reduction 'CrysAlisPro 1.171.38.46 (Rigaku OD, 2015)'
_computing_molecular_graphics 'Olex2 (Dolomanov et al., 2009)'
_computing_publication_material 'CIFTAB (Sheldrick, 2016)'
_computing_structure_refinement 'SHELXL-2018/1 (Sheldrick, 2018)'
_computing_structure_solution 'SHELXT (Sheldrick, 2015)'
_diffrn_ambient_environment N~2~
_diffrn_ambient_temperature 140.00(10)
_diffrn_detector 'CCD plate'
_diffrn_detector_area_resol_mean 10.2665
_diffrn_detector_type Atlas
_diffrn_measured_fraction_theta_full 1.000
_diffrn_measured_fraction_theta_max 0.980
_diffrn_measurement_details
;
List of Runs (angles in degrees, time in seconds):

  # Type    Start    End  Width  t~exp~   \w     \q     \k     \f   Frames
--------------------------------------------------------------------------
  1  \w    -74.00  36.00   1.00   10.00    --  -43.13  19.00  30.00  110
  2  \w    -14.00  13.00   1.00   10.00    --  -43.13  37.00  60.00   27
  3  \w   -124.00 -81.00   1.00   10.00    --  -43.13 -99.00  90.00   43
  4  \w    -62.00  28.00   1.00   10.00    --  -43.13  37.00 120.00   90
  5  \w     47.00  91.00   1.00   10.00    --   43.13-125.00   0.00   44
  6  \w     32.00  84.00   1.00   10.00    --   43.13-125.00-180.00   52
  7  \w     71.00 107.00   1.00   10.00    --   43.13  37.00-150.00   36
  8  \w     82.00 172.00   1.00   40.00    --  109.26  30.00-120.00   90
  9  \w    105.00 175.00   1.00   40.00    --  109.26  86.00 103.00   70
 10  \w    101.00 175.00   1.00   40.00    --  109.26 111.00  30.00   74
 11  \w     38.00 106.00   1.00   40.00    --  109.26-111.00 -30.00   68
 12  \w     98.00 177.00   1.00   40.00    --  109.26  61.00 150.00   79
 13  \w     34.00 114.00   1.00   40.00    --  109.26-111.00-120.00   80
 14  \w    134.00 173.00   1.00   40.00    --  109.26  30.00-150.00   39
 15  \w     53.00 135.00   1.00   40.00    --  109.26 -30.00  30.00   82
 16  \w     51.00  99.00   1.00   40.00    --  109.26 -94.00 150.00   48
 17  \w     77.00 102.00   1.00   40.00    --  109.26 178.00 120.00   25
 18  \w     48.00  73.00   1.00   40.00    --  109.26 -94.00   0.00   25
 19  \w     51.00 114.00   1.00   40.00    --  109.26-111.00  60.00   63
 20  \w    116.00 142.00   1.00   40.00    --  109.26 111.00   0.00   26
 21  \w     90.00 116.00   1.00   40.00    --  109.26  30.00-150.00   26
 22  \w     27.00 109.00   1.00   40.00    --  109.26 -94.00  90.00   82
;
_diffrn_measurement_device 'four-circle diffractometer'
_diffrn_measurement_device_type 'SuperNova, Dual, Cu at zero, Atlas'
_diffrn_measurement_method '\w scans'
_diffrn_radiation_monochromator mirror
_diffrn_radiation_probe x-ray
_diffrn_radiation_type 'Cu K\a'
_diffrn_radiation_wavelength 1.54184
_diffrn_reflns_av_R_equivalents 0.0433
_diffrn_reflns_av_unetI/netI 0.0546
_diffrn_reflns_Laue_measured_fraction_full 1.000
_diffrn_reflns_Laue_measured_fraction_max 0.980
_diffrn_reflns_limit_h_max 14
_diffrn_reflns_limit_h_min -15
_diffrn_reflns_limit_k_max 26
_diffrn_reflns_limit_k_min -26
_diffrn_reflns_limit_l_max 22
_diffrn_reflns_limit_l_min -27
_diffrn_reflns_number 47552
_diffrn_reflns_point_group_measured_fraction_full 1.000
_diffrn_reflns_point_group_measured_fraction_max 0.968
_diffrn_reflns_theta_full 67.684
_diffrn_reflns_theta_max 75.485
_diffrn_reflns_theta_min 3.616
_diffrn_source 'micro-focus sealed X-ray tube'
_diffrn_source_type 'SuperNova (Cu) X-ray Source'
_exptl_absorpt_coefficient_mu 1.213
_exptl_absorpt_correction_T_max 1.000
_exptl_absorpt_correction_T_min 0.352
_exptl_absorpt_correction_type gaussian
_exptl_absorpt_process_details
;
CrysAlisPro 1.171.38.46 (Rigaku Oxford Diffraction, 2015)
Numerical absorption correction based on gaussian integration over
a multifaceted crystal model.
Empirical absorption correction using spherical harmonics,
implemented in SCALE3 ABSPACK scaling algorithm.
;
_exptl_crystal_colour red
_exptl_crystal_density_diffrn 1.179
_exptl_crystal_description plate
_exptl_crystal_F_000 2200
_exptl_crystal_size_max 0.283
_exptl_crystal_size_mid 0.231
_exptl_crystal_size_min 0.033
_refine_diff_density_max 0.512
_refine_diff_density_min -0.339
_refine_diff_density_rms 0.055
_refine_ls_abs_structure_details
;
 Flack x determined using 9359 quotients [(I+)-(I-)]/[(I+)+(I-)]
 (Parsons, Flack and Wagner, Acta Cryst. B69 (2013) 249-259).
;
_refine_ls_abs_structure_Flack -0.014(11)
_refine_ls_extinction_method none
_refine_ls_goodness_of_fit_ref 1.018
_refine_ls_hydrogen_treatment constr
_refine_ls_matrix_type full
_refine_ls_number_parameters 1341
_refine_ls_number_reflns 23604
_refine_ls_number_restraints 73
_refine_ls_restrained_S_all 1.026
_refine_ls_R_factor_all 0.0550
_refine_ls_R_factor_gt 0.0491
_refine_ls_shift/su_max 0.005
_refine_ls_shift/su_mean 0.000
_refine_ls_structure_factor_coef Fsqd
_refine_ls_weighting_details 'w=1/[\s^2^(Fo^2^)+(0.0838P)^2^+0.6493P] where P=(Fo^2^+2Fc^2^)/3'
_refine_ls_weighting_scheme calc
_refine_ls_wR_factor_gt 0.1261
_refine_ls_wR_factor_ref 0.1323
_reflns_Friedel_coverage 0.924
_reflns_Friedel_fraction_full 0.999
_reflns_Friedel_fraction_max 0.956
_reflns_number_gt 21423
_reflns_number_total 23604
_reflns_threshold_expression 'I > 2\s(I)'
_cod_data_source_file ja8b01181_si_007.cif
_cod_data_source_block shelx
_cod_original_cell_volume 5861.77(13)
_cod_original_sg_symbol_H-M 'P 21'
_cod_database_code 4132062
_shelx_shelxl_version_number 2018/1
_shelx_space_group_comment
;
The symmetry employed for this shelxl refinement is uniquely defined
by the following loop, which should always be used as a source of
symmetry information in preference to the above space-group names.
They are only intended as comments.
;

loop_
_space_group_symop_operation_xyz
'x, y, z'
'-x, y+1/2, -z'

loop_
_atom_site_label
_atom_site_type_symbol
_atom_site_fract_x
_atom_site_fract_y
_atom_site_fract_z
_atom_site_U_iso_or_equiv
_atom_site_adp_type
_atom_site_occupancy
_atom_site_site_symmetry_order
_atom_site_calc_flag
_atom_site_refinement_flags_posn
_atom_site_refinement_flags_adp
_atom_site_refinement_flags_occupancy
Ni1 Ni 0.74745(4) 0.32990(3) 0.89331(3) 0.02539(13) Uani 1 1 d . . .
Cl1 Cl 0.68130(7) 0.37989(4) 0.80983(4) 0.02971(17) Uani 1 1 d . . .
N1 N 0.9733(2) 0.37333(13) 0.91320(13) 0.0226(5) Uani 1 1 d . . .
N2 N 0.9476(2) 0.30863(13) 0.83672(13) 0.0228(5) Uani 1 1 d . . .
C1 C 0.8957(3) 0.33582(16) 0.88054(15) 0.0240(6) Uani 1 1 d . . .
C2 C 1.0549(2) 0.32770(16) 0.84226(15) 0.0228(6) Uani 1 1 d . . .
C3 C 1.0714(3) 0.36882(15) 0.88888(16) 0.0233(6) Uani 1 1 d . . .
C4 C 1.1820(3) 0.39434(15) 0.89375(15) 0.0234(6) Uani 1 1 d . . .
C5 C 1.2434(3) 0.43802(17) 0.92727(17) 0.0276(7) Uani 1 1 d . . .
H5 H 1.214500 0.460466 0.958355 0.033 Uiso 1 1 calc R U .
C6 C 1.3516(3) 0.44912(18) 0.91453(18) 0.0319(8) Uani 1 1 d . . .
H6 H 1.394466 0.479524 0.937656 0.038 Uiso 1 1 calc R U .
C7 C 1.3963(3) 0.41776(18) 0.87034(18) 0.0314(7) Uani 1 1 d . . .
H7 H 1.468900 0.426616 0.863327 0.038 Uiso 1 1 calc R U .
C8 C 1.3346(3) 0.37184(17) 0.83474(16) 0.0275(7) Uani 1 1 d . . .
C9 C 1.3691(3) 0.3355(2) 0.78774(17) 0.0329(7) Uani 1 1 d . . .
H9 H 1.441024 0.340054 0.777677 0.039 Uiso 1 1 calc R U .
C10 C 1.2990(3) 0.29346(18) 0.75653(19) 0.0334(8) Uani 1 1 d . . .
H10 H 1.324091 0.269495 0.725235 0.040 Uiso 1 1 calc R U .
C11 C 1.1899(3) 0.28453(18) 0.76941(18) 0.0299(7) Uani 1 1 d . . .
H11 H 1.142841 0.255187 0.747378 0.036 Uiso 1 1 calc R U .
C12 C 1.1551(3) 0.31980(15) 0.81476(16) 0.0249(7) Uani 1 1 d . . .
C13 C 1.2283(3) 0.36186(15) 0.84761(16) 0.0245(7) Uani 1 1 d . . .
C14 C 0.9583(3) 0.40402(15) 0.96897(16) 0.0236(6) Uani 1 1 d . . .
C15 C 0.9016(3) 0.46016(15) 0.96639(16) 0.0241(6) Uani 1 1 d . . .
C16 C 0.8821(3) 0.48645(16) 1.02149(17) 0.0268(7) Uani 1 1 d . . .
H16 H 0.841615 0.523582 1.020745 0.032 Uiso 1 1 calc R U .
C17 C 0.9209(3) 0.45933(18) 1.07795(17) 0.0300(7) Uani 1 1 d . . .
C18 C 0.9773(3) 0.40443(18) 1.07878(17) 0.0298(7) Uani 1 1 d . . .
H18 H 1.003246 0.385909 1.117131 0.036 Uiso 1 1 calc R U .
C19 C 0.9972(3) 0.37546(17) 1.02483(17) 0.0267(7) Uani 1 1 d . . .
C20 C 0.8675(3) 0.49213(16) 0.90492(16) 0.0260(7) Uani 1 1 d . . .
H20 H 0.837568 0.459960 0.874753 0.031 Uiso 1 1 calc R U .
C21 C 0.9686(3) 0.51967(18) 0.88208(19) 0.0331(8) Uani 1 1 d . . .
H21A H 0.946289 0.542070 0.843766 0.050 Uiso 1 1 calc R U .
H21B H 1.019147 0.486663 0.874779 0.050 Uiso 1 1 calc R U .
H21C H 1.005036 0.547882 0.913085 0.050 Uiso 1 1 calc R U .
C22 C 0.7784(3) 0.54018(16) 0.90680(16) 0.0263(7) Uani 1 1 d . . .
C23 C 0.8020(3) 0.60124(18) 0.9209(2) 0.0358(8) Uani 1 1 d . . .
H23 H 0.875885 0.613495 0.932233 0.043 Uiso 1 1 calc R U .
C24 C 0.7188(4) 0.64497(19) 0.9186(2) 0.0421(10) Uani 1 1 d . . .
H24 H 0.736379 0.686619 0.928225 0.050 Uiso 1 1 calc R U .
C25 C 0.6113(4) 0.6277(2) 0.9024(2) 0.0401(9) Uani 1 1 d . . .
H25 H 0.554705 0.657445 0.900649 0.048 Uiso 1 1 calc R U .
C26 C 0.5861(3) 0.5669(2) 0.8887(2) 0.0375(8) Uani 1 1 d . . .
H26 H 0.512038 0.554868 0.877683 0.045 Uiso 1 1 calc R U .
C27 C 0.6692(3) 0.52341(17) 0.89113(18) 0.0310(7) Uani 1 1 d . . .
H27 H 0.651121 0.481726 0.881970 0.037 Uiso 1 1 calc R U .
C28 C 0.9050(4) 0.4908(2) 1.1370(2) 0.0389(9) Uani 1 1 d . . .
H28A H 0.837017 0.514621 1.130754 0.058 Uiso 1 1 calc R U .
H28B H 0.966814 0.518278 1.149642 0.058 Uiso 1 1 calc R U .
H28C H 0.900686 0.459895 1.168923 0.058 Uiso 1 1 calc R U .
C29 C 1.0574(3) 0.31416(16) 1.02747(18) 0.0304(7) Uani 1 1 d . . .
H29 H 1.032404 0.291910 0.988276 0.036 Uiso 1 1 calc R U .
C30 C 1.0322(4) 0.2728(2) 1.0808(2) 0.0417(9) Uani 1 1 d . . .
H30A H 1.060425 0.231386 1.075419 0.063 Uiso 1 1 calc R U .
H30B H 0.952913 0.270886 1.080872 0.063 Uiso 1 1 calc R U .
H30C H 1.067274 0.289849 1.119810 0.063 Uiso 1 1 calc R U .
C31 C 1.1808(3) 0.32298(17) 1.03189(17) 0.0308(7) Uani 1 1 d . . .
C32 C 1.2369(3) 0.3629(2) 1.07483(19) 0.0359(8) Uani 1 1 d . . .
H32 H 1.197241 0.386515 1.100547 0.043 Uiso 1 1 calc R U .
C33 C 1.3497(4) 0.3685(2) 1.0805(2) 0.0438(10) Uani 1 1 d . . .
H33 H 1.386710 0.395579 1.110288 0.053 Uiso 1 1 calc R U .
C34 C 1.4087(3) 0.3350(3) 1.0431(2) 0.0447(10) Uani 1 1 d . . .
H34 H 1.485977 0.339220 1.046723 0.054 Uiso 1 1 calc R U .
C35 C 1.3544(4) 0.2955(2) 1.0004(2) 0.0442(10) Uani 1 1 d . . .
H35 H 1.394574 0.272329 0.974577 0.053 Uiso 1 1 calc R U .
C36 C 1.2412(4) 0.28930(19) 0.9947(2) 0.0375(9) Uani 1 1 d . . .
H36 H 1.204867 0.261788 0.965117 0.045 Uiso 1 1 calc R U .
C37 C 0.9039(3) 0.26499(15) 0.79040(17) 0.0247(7) Uani 1 1 d . . .
C38 C 0.9031(3) 0.20300(16) 0.80624(18) 0.0287(7) Uani 1 1 d . . .
C39 C 0.8751(3) 0.16052(16) 0.75933(19) 0.0324(8) Uani 1 1 d . . .
H39 H 0.875847 0.118055 0.769187 0.039 Uiso 1 1 calc R U .
C40 C 0.8463(3) 0.17822(18) 0.69879(19) 0.0328(8) Uani 1 1 d . . .
C41 C 0.8455(3) 0.24085(17) 0.68514(18) 0.0302(7) Uani 1 1 d . . .
H41 H 0.823301 0.253607 0.644013 0.036 Uiso 1 1 calc R U .
C42 C 0.8762(3) 0.28517(16) 0.72971(17) 0.0264(7) Uani 1 1 d . . .
C43 C 0.9357(3) 0.18184(17) 0.87216(19) 0.0341(8) Uani 1 1 d . . .
H43 H 0.922924 0.217243 0.899214 0.041 Uiso 1 1 calc R U .
C44 C 1.0586(4) 0.1686(2) 0.8826(3) 0.0516(13) Uani 1 1 d . . .
H44A H 1.098391 0.204190 0.869798 0.077 Uiso 1 1 calc R U .
H44B H 1.074076 0.132660 0.858375 0.077 Uiso 1 1 calc R U .
H44C H 1.082174 0.160381 0.926197 0.077 Uiso 1 1 calc R U .
C45 C 0.8661(3) 0.12842(16) 0.89024(17) 0.0306(7) Uani 1 1 d . . .
C46 C 0.9095(3) 0.0848(2) 0.9322(2) 0.0409(9) Uani 1 1 d . . .
H46 H 0.984301 0.087314 0.949567 0.049 Uiso 1 1 calc R U .
C47 C 0.8454(4) 0.0372(3) 0.9494(3) 0.0520(12) Uani 1 1 d . . .
H47 H 0.877620 0.006579 0.976933 0.062 Uiso 1 1 calc R U .
C48 C 0.7354(4) 0.0338(2) 0.9269(2) 0.0405(9) Uani 1 1 d . . .
H48 H 0.691071 0.002166 0.940138 0.049 Uiso 1 1 calc R U .
C49 C 0.6913(4) 0.0767(2) 0.8855(2) 0.0380(9) Uani 1 1 d . . .
H49 H 0.615961 0.074655 0.869146 0.046 Uiso 1 1 calc R U .
C50 C 0.7559(4) 0.12324(19) 0.8671(2) 0.0384(9) Uani 1 1 d . . .
H50 H 0.723963 0.152405 0.837822 0.046 Uiso 1 1 calc R U .
C51 C 0.8130(4) 0.1314(2) 0.6494(2) 0.0436(10) Uani 1 1 d . . .
H51A H 0.764206 0.150634 0.615754 0.065 Uiso 1 1 calc R U .
H51B H 0.774766 0.097432 0.666371 0.065 Uiso 1 1 calc R U .
H51C H 0.878235 0.115746 0.633769 0.065 Uiso 1 1 calc R U .
C52 C 0.8787(3) 0.35277(16) 0.71316(17) 0.0276(7) Uani 1 1 d . . .
H52 H 0.868308 0.376608 0.750745 0.033 Uiso 1 1 calc R U .
C53 C 0.7855(3) 0.37076(19) 0.66268(19) 0.0364(8) Uani 1 1 d . . .
H53A H 0.794197 0.348999 0.624699 0.055 Uiso 1 1 calc R U .
H53B H 0.787546 0.415128 0.655612 0.055 Uiso 1 1 calc R U .
H53C H 0.715150 0.359646 0.675516 0.055 Uiso 1 1 calc R U .
C54 C 0.9872(3) 0.37321(17) 0.69397(17) 0.0300(7) Uani 1 1 d . . .
C55 C 1.0292(4) 0.3457(2) 0.6458(2) 0.0398(9) Uani 1 1 d . . .
H55 H 0.990396 0.312722 0.624452 0.048 Uiso 1 1 calc R U .
C56 C 1.1272(4) 0.3653(3) 0.6278(3) 0.0541(12) Uani 1 1 d . . .
H56 H 1.155293 0.345675 0.594739 0.065 Uiso 1 1 calc R U .
C57 C 1.1835(4) 0.4135(3) 0.6584(3) 0.0543(13) Uani 1 1 d . . .
H57 H 1.250674 0.427108 0.646620 0.065 Uiso 1 1 calc R U .
C58 C 1.1417(4) 0.4418(2) 0.7059(2) 0.0465(11) Uani 1 1 d . . .
H58 H 1.179841 0.475290 0.726694 0.056 Uiso 1 1 calc R U .
C59 C 1.0443(3) 0.42173(17) 0.7237(2) 0.0353(8) Uani 1 1 d . . .
H59 H 1.016437 0.441553 0.756668 0.042 Uiso 1 1 calc R U .
C60 C 0.6307(3) 0.3521(2) 0.95728(19) 0.0365(8) Uani 1 1 d . . .
H60 H 0.591778 0.389588 0.958980 0.044 Uiso 1 1 calc R U .
C61 C 0.7305(3) 0.3385(2) 0.99096(18) 0.0389(9) Uani 1 1 d . . .
H61 H 0.771816 0.363762 1.020837 0.047 Uiso 1 1 calc R U .
C62 C 0.7597(3) 0.2779(2) 0.9717(2) 0.0421(10) Uani 1 1 d . . .
H62 H 0.827139 0.257588 0.984314 0.050 Uiso 1 1 calc R U .
C63 C 0.6717(4) 0.2540(2) 0.9311(2) 0.0420(9) Uani 1 1 d . . .
H63 H 0.665602 0.213595 0.914856 0.050 Uiso 1 1 calc R U .
C64 C 0.5955(3) 0.3007(2) 0.9195(2) 0.0378(9) Uani 1 1 d . . .
H64 H 0.530423 0.298830 0.890886 0.045 Uiso 1 1 calc R U .
Ni2 Ni 0.54634(5) 0.83098(3) 0.53753(3) 0.02696(13) Uani 1 1 d . . .
Cl2 Cl 0.38987(8) 0.83364(5) 0.47741(5) 0.0426(2) Uani 1 1 d . . .
N3 N 0.4658(2) 0.73966(13) 0.61980(13) 0.0232(5) Uani 1 1 d . . .
N4 N 0.5768(2) 0.69868(13) 0.56282(13) 0.0243(6) Uani 1 1 d . . .
C65 C 0.5289(3) 0.75371(15) 0.57559(16) 0.0250(6) Uani 1 1 d . . .
C66 C 0.5435(3) 0.65261(15) 0.59908(16) 0.0243(6) Uani 1 1 d . . .
C67 C 0.4750(3) 0.67846(16) 0.63487(16) 0.0254(7) Uani 1 1 d . . .
C68 C 0.4391(3) 0.63261(16) 0.67640(17) 0.0271(7) Uani 1 1 d . . .
C69 C 0.3774(3) 0.63093(19) 0.72407(19) 0.0340(8) Uani 1 1 d . . .
H69 H 0.344453 0.667077 0.737245 0.041 Uiso 1 1 calc R U .
C70 C 0.3646(4) 0.5738(2) 0.7527(2) 0.0409(9) Uani 1 1 d . . .
H70 H 0.323118 0.572157 0.785924 0.049 Uiso 1 1 calc R U .
C71 C 0.4099(4) 0.52056(19) 0.7344(2) 0.0399(9) Uani 1 1 d . . .
H71 H 0.398015 0.483079 0.754533 0.048 Uiso 1 1 calc R U .
C72 C 0.4741(3) 0.52085(18) 0.68590(19) 0.0339(8) Uani 1 1 d . . .
C73 C 0.5245(4) 0.47011(18) 0.6611(2) 0.0398(10) Uani 1 1 d . . .
H73 H 0.516059 0.430177 0.677160 0.048 Uiso 1 1 calc R U .
C74 C 0.5856(4) 0.47806(17) 0.6143(2) 0.0376(9) Uani 1 1 d . . .
H74 H 0.617755 0.443128 0.598137 0.045 Uiso 1 1 calc R U .
C75 C 0.6024(3) 0.53692(17) 0.58879(18) 0.0329(8) Uani 1 1 d . . .
H75 H 0.646679 0.541417 0.557058 0.039 Uiso 1 1 calc R U .
C76 C 0.5532(3) 0.58677(15) 0.61115(16) 0.0268(7) Uani 1 1 d . . .
C77 C 0.4877(3) 0.57748(16) 0.65878(17) 0.0286(7) Uani 1 1 d . . .
C78 C 0.3967(3) 0.77995(16) 0.64966(18) 0.0292(7) Uani 1 1 d . . .
C79 C 0.4389(4) 0.80610(17) 0.70593(19) 0.0338(8) Uani 1 1 d . . .
C80 C 0.3652(4) 0.8363(2) 0.7383(2) 0.0450(10) Uani 1 1 d . . .
H80 H 0.391010 0.853449 0.777324 0.054 Uiso 1 1 calc R U .
C81 C 0.2564(4) 0.8420(2) 0.7153(3) 0.0515(12) Uani 1 1 d . . .
C82 C 0.2174(4) 0.8166(2) 0.6588(3) 0.0486(11) Uani 1 1 d . . .
H82 H 0.142516 0.821601 0.642631 0.058 Uiso 1 1 calc R U .
C83 C 0.2855(3) 0.78389(18) 0.6253(2) 0.0347(8) Uani 1 1 d . . .
C84 C 0.5578(4) 0.79777(19) 0.73331(19) 0.0377(9) Uani 1 1 d . . .
H84 H 0.592168 0.771802 0.703744 0.045 Uiso 1 1 calc R U .
C85 C 0.5668(5) 0.7613(2) 0.7936(2) 0.0492(11) Uani 1 1 d . . .
H85A H 0.533957 0.720669 0.785547 0.074 Uiso 1 1 calc R U .
H85B H 0.528098 0.783311 0.822920 0.074 Uiso 1 1 calc R U .
H85C H 0.643998 0.756772 0.810702 0.074 Uiso 1 1 calc R U .
C86 C 0.6265(4) 0.8563(2) 0.74275(19) 0.0406(9) Uani 1 1 d . . .
C87 C 0.5845(5) 0.9150(2) 0.7433(2) 0.0503(11) Uani 1 1 d . . .
H87 H 0.507537 0.920932 0.736080 0.060 Uiso 1 1 calc R U .
C88 C 0.6539(7) 0.9660(3) 0.7544(3) 0.0677(16) Uani 1 1 d . . .
H88 H 0.623685 1.006067 0.754848 0.081 Uiso 1 1 calc R U .
C89 C 0.7650(6) 0.9581(3) 0.7645(3) 0.0715(18) Uani 1 1 d . . .
H89 H 0.811847 0.992555 0.773194 0.086 Uiso 1 1 calc R U .
C90 C 0.8086(5) 0.9003(3) 0.7622(3) 0.0660(16) Uani 1 1 d . . .
H90 H 0.885676 0.894867 0.767582 0.079 Uiso 1 1 calc R U .
C91 C 0.7398(4) 0.8499(3) 0.7518(2) 0.0522(12) Uani 1 1 d . . .
H91 H 0.770761 0.810016 0.750925 0.063 Uiso 1 1 calc R U .
C92 C 0.1783(6) 0.8752(3) 0.7520(4) 0.0749(18) Uani 1 1 d . . .
H92A H 0.105840 0.856012 0.744075 0.112 Uiso 1 1 calc R U .
H92B H 0.172711 0.918392 0.739594 0.112 Uiso 1 1 calc R U .
H92C H 0.205944 0.872451 0.795842 0.112 Uiso 1 1 calc R U .
C93 C 0.2430(3) 0.7533(2) 0.5644(2) 0.0376(9) Uani 1 1 d . . .
H93 H 0.302666 0.756934 0.538174 0.045 Uiso 1 1 calc R U .
C94 C 0.1424(4) 0.7851(3) 0.5292(3) 0.0521(12) Uani 1 1 d . . .
H94A H 0.125200 0.766633 0.488440 0.078 Uiso 1 1 calc R U .
H94B H 0.157728 0.828909 0.525044 0.078 Uiso 1 1 calc R U .
H94C H 0.079875 0.780062 0.551807 0.078 Uiso 1 1 calc R U .
C95 C 0.2205(3) 0.6850(2) 0.5702(2) 0.0390(9) Uani 1 1 d . . .
C96 C 0.2506(5) 0.6449(3) 0.5261(2) 0.0574(13) Uani 1 1 d . . .
H96 H 0.287759 0.660633 0.494460 0.069 Uiso 1 1 calc R U .
C97 C 0.2278(7) 0.5828(3) 0.5272(3) 0.0764(19) Uani 1 1 d . . .
H97 H 0.248710 0.556160 0.496707 0.092 Uiso 1 1 calc R U .
C98 C 0.1741(6) 0.5600(3) 0.5737(3) 0.0696(17) Uani 1 1 d . . .
H98 H 0.156838 0.517583 0.574618 0.084 Uiso 1 1 calc R U .
C99 C 0.1456(4) 0.5981(3) 0.6182(3) 0.0525(12) Uani 1 1 d . . .
H99 H 0.110057 0.581795 0.650271 0.063 Uiso 1 1 calc R U .
C100 C 0.1685(4) 0.6607(2) 0.6167(2) 0.0448(10) Uani 1 1 d . . .
H100 H 0.148373 0.686831 0.647811 0.054 Uiso 1 1 calc R U .
C101 C 0.6615(3) 0.69116(15) 0.52481(17) 0.0275(7) Uani 1 1 d . . .
C102 C 0.7710(3) 0.69717(16) 0.55292(17) 0.0293(7) Uani 1 1 d . . .
C103 C 0.8528(3) 0.68898(19) 0.5160(2) 0.0353(8) Uani 1 1 d . . .
H103 H 0.927209 0.692378 0.533885 0.042 Uiso 1 1 calc R U .
C104 C 0.8283(4) 0.6759(2) 0.4534(2) 0.0392(9) Uani 1 1 d . . .
C105 C 0.7190(4) 0.6700(2) 0.42783(18) 0.0372(8) Uani 1 1 d . . .
H105 H 0.702037 0.661122 0.385311 0.045 Uiso 1 1 calc R U .
C106 C 0.6337(3) 0.67680(17) 0.46265(17) 0.0303(7) Uani 1 1 d . . .
C107 C 0.7979(3) 0.70946(17) 0.62133(17) 0.0298(7) Uani 1 1 d . . .
H107 H 0.737155 0.735002 0.633457 0.036 Uiso 1 1 calc R U .
C108 C 0.9043(3) 0.7462(2) 0.6380(2) 0.0387(9) Uani 1 1 d . . .
H10A H 0.966710 0.721205 0.630007 0.058 Uiso 1 1 calc R U .
H10B H 0.912784 0.757343 0.681562 0.058 Uiso 1 1 calc R U .
H10C H 0.901110 0.783639 0.613064 0.058 Uiso 1 1 calc R U .
C109 C 0.8021(3) 0.65057(17) 0.65887(18) 0.0310(7) Uani 1 1 d . . .
C110 C 0.8595(3) 0.5995(2) 0.6429(2) 0.0379(9) Uani 1 1 d . . .
H110 H 0.897993 0.601537 0.608482 0.045 Uiso 1 1 calc R U .
C111 C 0.8611(4) 0.5459(2) 0.6765(2) 0.0440(10) Uani 1 1 d . . .
H111 H 0.900731 0.511314 0.665129 0.053 Uiso 1 1 calc R U .
C112 C 0.8054(4) 0.5423(2) 0.7266(2) 0.0452(10) Uani 1 1 d . . .
H112 H 0.805183 0.505035 0.749058 0.054 Uiso 1 1 calc R U .
C113 C 0.7502(4) 0.5928(2) 0.7441(2) 0.0429(10) Uani 1 1 d . . .
H113 H 0.713077 0.590810 0.779026 0.051 Uiso 1 1 calc R U .
C114 C 0.7491(3) 0.6468(2) 0.71016(18) 0.0361(8) Uani 1 1 d . . .
H114 H 0.711251 0.681657 0.722451 0.043 Uiso 1 1 calc R U .
C115 C 0.9195(5) 0.6682(3) 0.4149(3) 0.0567(13) Uani 1 1 d . . .
H11A H 0.988981 0.680621 0.438764 0.085 Uiso 0.5 1 calc R U P
H11B H 0.904717 0.693962 0.378119 0.085 Uiso 0.5 1 calc R U P
H11C H 0.923828 0.625135 0.402679 0.085 Uiso 0.5 1 calc R U P
H11D H 0.889370 0.652524 0.374277 0.085 Uiso 0.5 1 calc R U P
H11E H 0.973634 0.639183 0.434923 0.085 Uiso 0.5 1 calc R U P
H11F H 0.954522 0.708011 0.410362 0.085 Uiso 0.5 1 calc R U P
C116 C 0.5154(3) 0.66575(18) 0.43503(17) 0.0327(8) Uani 1 1 d . . .
H116 H 0.468488 0.692250 0.457743 0.039 Uiso 1 1 calc R U .
C117 C 0.4847(4) 0.5984(2) 0.4459(2) 0.0437(10) Uani 1 1 d . . .
H11G H 0.538505 0.571110 0.431108 0.066 Uiso 1 1 calc R U .
H11H H 0.411954 0.589757 0.423541 0.066 Uiso 1 1 calc R U .
H11I H 0.484115 0.591555 0.489826 0.066 Uiso 1 1 calc R U .
C118 C 0.4918(3) 0.68294(18) 0.36774(18) 0.0314(8) Uani 1 1 d . . .
C119 C 0.4899(4) 0.6408(2) 0.3204(2) 0.0429(10) Uani 1 1 d . . .
H119 H 0.507604 0.599002 0.329416 0.052 Uiso 1 1 calc R U .
C120 C 0.4622(4) 0.6595(3) 0.2598(2) 0.0518(12) Uani 1 1 d . . .
H120 H 0.461429 0.630379 0.227584 0.062 Uiso 1 1 calc R U .
C121 C 0.4360(4) 0.7195(3) 0.2460(2) 0.0480(11) Uani 1 1 d . . .
H121 H 0.416451 0.731890 0.204533 0.058 Uiso 1 1 calc R U .
C122 C 0.4383(4) 0.7612(2) 0.2923(2) 0.0467(11) Uani 1 1 d . . .
H122 H 0.420469 0.802829 0.282929 0.056 Uiso 1 1 calc R U .
C123 C 0.4663(4) 0.7436(2) 0.3526(2) 0.0395(9) Uani 1 1 d . . .
H123 H 0.468149 0.773400 0.384186 0.047 Uiso 1 1 calc R U .
C124 C 0.6943(4) 0.8594(2) 0.5833(2) 0.0463(11) Uani 1 1 d . . .
H124 H 0.724475 0.836357 0.618278 0.056 Uiso 1 1 calc R U .
C125 C 0.7131(4) 0.8480(2) 0.5215(2) 0.0474(11) Uani 1 1 d . . .
H125 H 0.762437 0.818908 0.508435 0.057 Uiso 1 1 calc R U .
C126 C 0.6456(4) 0.8875(2) 0.4846(2) 0.0453(10) Uani 1 1 d . . .
H126 H 0.638909 0.889418 0.441093 0.054 Uiso 1 1 calc R U .
C127 C 0.5875(4) 0.92485(19) 0.5222(2) 0.0442(10) Uani 1 1 d . . .
H127 H 0.533506 0.954519 0.507943 0.053 Uiso 1 1 calc R U .
C128 C 0.6236(5) 0.9104(2) 0.5840(2) 0.0490(11) Uani 1 1 d . . .
H128 H 0.604437 0.930808 0.619125 0.059 Uiso 1 1 calc R U .
C132 C 0.3404(4) 0.7025(3) 0.9206(2) 0.088(3) Uani 1 1 d G . .
H132 H 0.398466 0.716416 0.950266 0.105 Uiso 1 1 calc R U .
C131 C 0.2956(4) 0.6446(3) 0.92608(19) 0.092(3) Uani 1 1 d G . .
H131 H 0.323030 0.618910 0.959580 0.110 Uiso 1 1 calc R U .
C130 C 0.2106(4) 0.62432(19) 0.8826(2) 0.084(2) Uani 1 1 d DG . .
H130 H 0.179962 0.584736 0.886389 0.101 Uiso 1 1 calc R U .
C129 C 0.1704(3) 0.6619(2) 0.83360(19) 0.0788(19) Uani 1 1 d DG U .
C134 C 0.2152(4) 0.7199(2) 0.8281(2) 0.093(2) Uani 1 1 d DG U .
H134 H 0.187761 0.745573 0.794569 0.111 Uiso 1 1 calc R U .
C133 C 0.3002(5) 0.74016(19) 0.8715(3) 0.092(2) Uani 1 1 d G U .
H133 H 0.330830 0.779748 0.867759 0.111 Uiso 1 1 calc R U .
C135 C 0.0791(7) 0.6408(5) 0.7861(4) 0.119(4) Uani 1 1 d D U .
H13A H 0.089536 0.597341 0.776840 0.179 Uiso 1 1 calc R U .
H13B H 0.078857 0.665121 0.748623 0.179 Uiso 1 1 calc R U .
H13C H 0.009078 0.645991 0.801705 0.179 Uiso 1 1 calc R U .
C136 C 0.6311(4) 0.59757(19) 0.1166(2) 0.087(2) Uani 1 1 d DG U .
C141 C 0.6432(4) 0.5716(3) 0.17488(18) 0.090(2) Uani 1 1 d DG U .
H141 H 0.661168 0.596729 0.210097 0.108 Uiso 1 1 calc R U .
C140 C 0.6288(4) 0.5088(3) 0.1816(2) 0.095(2) Uani 1 1 d G U .
H140 H 0.637077 0.491015 0.221380 0.114 Uiso 1 1 calc R U .
C139 C 0.6025(5) 0.4720(2) 0.1301(3) 0.110(3) Uani 1 1 d G U .
H139 H 0.592715 0.429057 0.134633 0.132 Uiso 1 1 calc R U .
C138 C 0.5905(5) 0.4980(2) 0.0718(2) 0.106(3) Uani 1 1 d G U .
H138 H 0.572443 0.472812 0.036603 0.128 Uiso 1 1 calc R U .
C137 C 0.6048(4) 0.5608(3) 0.06512(17) 0.082(2) Uani 1 1 d DG U .
H137 H 0.596534 0.578525 0.025319 0.099 Uiso 1 1 calc R U .
C142 C 0.6438(8) 0.6629(4) 0.1103(6) 0.157(5) Uani 1 1 d D U .
H14A H 0.572727 0.683050 0.110106 0.235 Uiso 1 1 calc R U .
H14B H 0.671906 0.671732 0.071740 0.235 Uiso 1 1 calc R U .
H14C H 0.695305 0.678445 0.144804 0.235 Uiso 1 1 calc R U .

loop_
_atom_site_aniso_label
_atom_site_aniso_U_11
_atom_site_aniso_U_22
_atom_site_aniso_U_33
_atom_site_aniso_U_23
_atom_site_aniso_U_13
_atom_site_aniso_U_12
Ni1 0.0165(2) 0.0264(3) 0.0338(3) 0.0007(3) 0.0055(2) -0.0015(2)
Cl1 0.0228(4) 0.0335(4) 0.0323(4) -0.0018(3) 0.0020(3) -0.0003(3)
N1 0.0160(12) 0.0237(12) 0.0283(13) -0.0005(11) 0.0034(10) -0.0002(10)
N2 0.0170(12) 0.0212(12) 0.0299(14) -0.0014(10) 0.0021(11) -0.0022(10)
C1 0.0204(14) 0.0210(14) 0.0307(15) 0.0025(13) 0.0040(12) 0.0008(13)
C2 0.0181(14) 0.0211(13) 0.0292(15) -0.0006(13) 0.0032(11) -0.0014(13)
C3 0.0187(15) 0.0216(15) 0.0298(16) 0.0011(12) 0.0036(12) -0.0003(12)
C4 0.0189(15) 0.0236(15) 0.0278(16) 0.0040(12) 0.0033(12) 0.0002(12)
C5 0.0240(16) 0.0289(16) 0.0297(17) -0.0009(13) 0.0033(13) -0.0031(13)
C6 0.0241(17) 0.0334(18) 0.0367(19) -0.0010(14) -0.0008(14) -0.0085(14)
C7 0.0183(15) 0.0362(18) 0.0392(19) 0.0040(15) 0.0028(14) -0.0038(14)
C8 0.0187(15) 0.0326(17) 0.0308(17) 0.0056(14) 0.0023(13) -0.0011(13)
C9 0.0218(15) 0.0396(19) 0.0386(18) -0.0013(17) 0.0086(13) 0.0015(15)
C10 0.0273(18) 0.0373(19) 0.0373(19) -0.0035(15) 0.0105(15) 0.0046(15)
C11 0.0228(16) 0.0320(17) 0.0349(18) -0.0054(14) 0.0040(14) -0.0003(14)
C12 0.0194(14) 0.0253(17) 0.0291(16) 0.0013(12) 0.0009(12) 0.0015(12)
C13 0.0186(15) 0.0256(16) 0.0289(16) 0.0034(12) 0.0018(12) 0.0007(12)
C14 0.0175(14) 0.0232(15) 0.0308(16) 0.0005(12) 0.0052(12) -0.0028(11)
C15 0.0169(14) 0.0248(15) 0.0304(17) 0.0001(13) 0.0027(12) -0.0033(12)
C16 0.0222(16) 0.0239(15) 0.0343(18) -0.0008(13) 0.0045(13) 0.0010(12)
C17 0.0271(17) 0.0334(18) 0.0302(18) -0.0002(14) 0.0063(14) -0.0005(14)
C18 0.0248(17) 0.0337(18) 0.0305(17) 0.0055(14) 0.0027(14) 0.0009(14)
C19 0.0190(15) 0.0274(15) 0.0338(17) 0.0003(14) 0.0039(13) -0.0009(13)
C20 0.0231(16) 0.0258(16) 0.0286(17) -0.0004(13) 0.0019(13) 0.0001(13)
C21 0.0289(18) 0.0322(18) 0.039(2) 0.0068(15) 0.0078(15) 0.0012(14)
C22 0.0260(17) 0.0263(16) 0.0258(16) 0.0007(13) 0.0006(13) 0.0020(13)
C23 0.0317(19) 0.0282(18) 0.046(2) -0.0042(15) 0.0003(16) -0.0016(15)
C24 0.046(2) 0.0279(18) 0.053(2) -0.0012(17) 0.007(2) 0.0050(17)
C25 0.040(2) 0.038(2) 0.043(2) 0.0063(17) 0.0072(18) 0.0151(17)
C26 0.0256(18) 0.043(2) 0.043(2) 0.0020(17) 0.0026(16) 0.0045(16)
C27 0.0257(17) 0.0292(17) 0.0381(19) 0.0005(14) 0.0045(15) -0.0012(14)
C28 0.046(2) 0.036(2) 0.036(2) -0.0037(16) 0.0106(17) 0.0023(17)
C29 0.0292(17) 0.0267(17) 0.0351(18) 0.0050(13) 0.0043(14) 0.0045(13)
C30 0.039(2) 0.036(2) 0.052(2) 0.0127(18) 0.0130(19) 0.0069(17)
C31 0.0293(17) 0.0301(18) 0.0334(17) 0.0124(14) 0.0054(14) 0.0063(14)
C32 0.0297(19) 0.043(2) 0.0339(19) 0.0063(16) 0.0013(15) 0.0064(16)
C33 0.032(2) 0.056(3) 0.042(2) 0.0093(19) -0.0001(17) 0.0038(18)
C34 0.0246(17) 0.057(3) 0.053(2) 0.019(2) 0.0090(16) 0.0053(19)
C35 0.036(2) 0.045(2) 0.056(3) 0.013(2) 0.0227(19) 0.0137(18)
C36 0.038(2) 0.0319(18) 0.044(2) 0.0080(16) 0.0124(17) 0.0095(16)
C37 0.0173(14) 0.0230(15) 0.0338(17) -0.0040(13) 0.0039(13) -0.0010(12)
C38 0.0226(16) 0.0243(16) 0.0378(19) 0.0006(14) -0.0008(14) -0.0011(12)
C39 0.0325(19) 0.0216(16) 0.043(2) -0.0029(14) 0.0041(16) -0.0020(13)
C40 0.0280(18) 0.0299(18) 0.041(2) -0.0092(15) 0.0051(15) -0.0055(14)
C41 0.0268(17) 0.0322(18) 0.0313(18) -0.0013(14) 0.0030(14) -0.0042(14)
C42 0.0178(14) 0.0278(16) 0.0342(18) -0.0024(14) 0.0057(13) -0.0024(12)
C43 0.035(2) 0.0237(16) 0.040(2) 0.0013(14) -0.0083(16) -0.0020(14)
C44 0.036(2) 0.038(2) 0.074(3) 0.023(2) -0.015(2) -0.0103(18)
C45 0.0345(19) 0.0243(16) 0.0325(18) -0.0008(14) 0.0030(15) 0.0026(14)
C46 0.0275(19) 0.050(2) 0.045(2) 0.0161(19) 0.0047(17) 0.0065(17)
C47 0.038(2) 0.060(3) 0.060(3) 0.033(2) 0.011(2) 0.008(2)
C48 0.037(2) 0.039(2) 0.048(2) 0.0139(18) 0.0137(18) 0.0008(17)
C49 0.033(2) 0.037(2) 0.042(2) 0.0015(17) -0.0020(17) -0.0047(16)
C50 0.042(2) 0.0298(18) 0.040(2) 0.0064(16) -0.0064(17) -0.0022(16)
C51 0.047(3) 0.040(2) 0.043(2) -0.0122(18) 0.0074(19) -0.0110(19)
C52 0.0232(16) 0.0260(16) 0.0339(18) 0.0019(13) 0.0047(14) -0.0006(13)
C53 0.0286(18) 0.0351(19) 0.044(2) 0.0059(16) -0.0005(16) 0.0008(15)
C54 0.0262(17) 0.0295(16) 0.0335(17) 0.0107(14) 0.0018(14) 0.0006(14)
C55 0.036(2) 0.046(2) 0.039(2) 0.0005(17) 0.0106(17) -0.0056(17)
C56 0.045(3) 0.066(3) 0.056(3) 0.005(2) 0.024(2) 0.001(2)
C57 0.030(2) 0.061(3) 0.074(3) 0.022(3) 0.015(2) -0.006(2)
C58 0.033(2) 0.039(2) 0.066(3) 0.015(2) -0.002(2) -0.0081(17)
C59 0.035(2) 0.0248(16) 0.045(2) 0.0077(15) -0.0004(17) -0.0004(14)
C60 0.0293(18) 0.044(2) 0.039(2) 0.0029(16) 0.0149(16) 0.0006(15)
C61 0.0296(17) 0.055(3) 0.0334(18) 0.0029(18) 0.0107(15) -0.0095(18)
C62 0.0284(19) 0.051(2) 0.049(2) 0.021(2) 0.0117(17) 0.0046(17)
C63 0.040(2) 0.034(2) 0.054(3) 0.0076(18) 0.0161(19) -0.0112(17)
C64 0.0200(16) 0.055(2) 0.040(2) 0.0046(18) 0.0101(15) -0.0077(16)
Ni2 0.0291(3) 0.0219(3) 0.0298(3) 0.0050(2) 0.0039(2) -0.0005(3)
Cl2 0.0331(4) 0.0437(5) 0.0487(5) 0.0201(4) -0.0023(4) -0.0038(4)
N3 0.0214(13) 0.0204(13) 0.0277(14) 0.0015(10) 0.0032(11) 0.0026(10)
N4 0.0255(14) 0.0225(13) 0.0243(14) 0.0013(10) 0.0017(11) 0.0006(11)
C65 0.0242(16) 0.0245(15) 0.0264(16) 0.0009(12) 0.0037(13) -0.0008(13)
C66 0.0228(15) 0.0220(15) 0.0275(16) 0.0015(12) 0.0011(13) -0.0001(12)
C67 0.0239(16) 0.0220(15) 0.0297(16) 0.0047(13) 0.0018(13) -0.0012(12)
C68 0.0235(16) 0.0262(16) 0.0309(17) 0.0041(13) 0.0012(13) -0.0026(13)
C69 0.0282(18) 0.0359(19) 0.038(2) 0.0046(15) 0.0057(15) -0.0029(15)
C70 0.036(2) 0.048(2) 0.039(2) 0.0134(18) 0.0061(17) -0.0106(18)
C71 0.035(2) 0.035(2) 0.047(2) 0.0161(17) -0.0041(17) -0.0118(16)
C72 0.0290(18) 0.0298(18) 0.040(2) 0.0073(15) -0.0070(16) -0.0048(14)
C73 0.041(2) 0.0253(18) 0.048(2) 0.0077(16) -0.0109(19) -0.0042(15)
C74 0.041(2) 0.0223(17) 0.044(2) -0.0032(15) -0.0107(18) 0.0035(15)
C75 0.0343(19) 0.0280(17) 0.0340(18) -0.0029(14) -0.0033(15) 0.0045(15)
C76 0.0265(17) 0.0212(15) 0.0308(17) 0.0012(12) -0.0022(14) -0.0004(12)
C77 0.0259(17) 0.0247(16) 0.0332(18) 0.0045(14) -0.0028(14) -0.0019(13)
C78 0.0285(17) 0.0230(15) 0.0377(19) 0.0033(14) 0.0097(15) 0.0048(13)
C79 0.040(2) 0.0258(16) 0.0377(19) -0.0005(15) 0.0125(16) 0.0029(15)
C80 0.056(3) 0.035(2) 0.048(2) -0.0052(19) 0.023(2) 0.004(2)
C81 0.051(3) 0.040(2) 0.071(3) -0.002(2) 0.033(2) 0.011(2)
C82 0.032(2) 0.046(3) 0.071(3) 0.009(2) 0.018(2) 0.0103(18)
C83 0.0258(18) 0.0316(18) 0.048(2) 0.0096(16) 0.0103(16) 0.0038(14)
C84 0.042(2) 0.035(2) 0.036(2) -0.0060(16) 0.0041(17) 0.0015(16)
C85 0.061(3) 0.042(2) 0.043(2) -0.0001(19) -0.001(2) -0.010(2)
C86 0.051(3) 0.042(2) 0.0295(19) -0.0054(16) 0.0092(17) -0.0058(19)
C87 0.063(3) 0.039(2) 0.050(3) -0.0090(19) 0.013(2) -0.006(2)
C88 0.096(5) 0.044(3) 0.064(3) -0.009(2) 0.016(3) -0.016(3)
C89 0.087(5) 0.067(4) 0.059(3) -0.007(3) 0.008(3) -0.039(3)
C90 0.059(3) 0.084(4) 0.052(3) -0.004(3) 0.001(3) -0.026(3)
C91 0.051(3) 0.064(3) 0.040(2) -0.003(2) 0.003(2) -0.012(2)
C92 0.072(4) 0.065(3) 0.099(5) -0.005(3) 0.049(4) 0.021(3)
C93 0.0238(18) 0.044(2) 0.045(2) 0.0141(17) 0.0053(16) 0.0001(15)
C94 0.033(2) 0.060(3) 0.061(3) 0.025(2) 0.000(2) 0.005(2)
C95 0.0278(19) 0.045(2) 0.042(2) 0.0111(17) -0.0029(16) -0.0050(16)
C96 0.072(4) 0.056(3) 0.046(3) 0.000(2) 0.013(2) -0.020(3)
C97 0.098(5) 0.062(4) 0.070(4) -0.014(3) 0.016(4) -0.025(4)
C98 0.071(4) 0.055(3) 0.078(4) 0.011(3) -0.007(3) -0.023(3)
C99 0.038(2) 0.057(3) 0.061(3) 0.026(2) 0.003(2) -0.010(2)
C100 0.0270(19) 0.050(2) 0.058(3) 0.012(2) 0.0070(18) 0.0002(17)
C101 0.0277(17) 0.0241(16) 0.0315(18) 0.0020(13) 0.0073(14) 0.0014(13)
C102 0.0282(17) 0.0276(16) 0.0318(18) 0.0021(13) 0.0033(14) -0.0007(13)
C103 0.0280(18) 0.0366(19) 0.042(2) 0.0007(16) 0.0061(16) -0.0009(15)
C104 0.037(2) 0.046(2) 0.038(2) -0.0013(17) 0.0161(17) 0.0014(17)
C105 0.039(2) 0.045(2) 0.0286(18) 0.0007(16) 0.0100(16) 0.0010(17)
C106 0.0350(19) 0.0271(16) 0.0291(17) -0.0004(13) 0.0053(15) 0.0015(14)
C107 0.0240(16) 0.0312(17) 0.0339(19) -0.0003(14) 0.0028(14) 0.0009(14)
C108 0.0289(19) 0.040(2) 0.046(2) -0.0017(17) 0.0028(17) -0.0032(16)
C109 0.0255(17) 0.0303(17) 0.0353(18) -0.0012(14) -0.0031(14) 0.0002(14)
C110 0.0308(19) 0.039(2) 0.042(2) 0.0015(16) -0.0003(16) 0.0057(16)
C111 0.041(2) 0.034(2) 0.053(3) 0.0014(18) -0.005(2) 0.0048(17)
C112 0.045(2) 0.041(2) 0.046(2) 0.0120(18) -0.007(2) -0.0032(18)
C113 0.043(2) 0.050(2) 0.035(2) 0.0056(17) 0.0007(17) -0.0041(19)
C114 0.034(2) 0.038(2) 0.0342(19) 0.0029(16) -0.0009(16) 0.0017(16)
C115 0.045(3) 0.079(4) 0.051(3) -0.010(3) 0.023(2) 0.001(2)
C116 0.035(2) 0.0358(19) 0.0274(17) 0.0029(14) 0.0047(15) 0.0020(15)
C117 0.049(2) 0.042(2) 0.037(2) 0.0099(17) -0.0054(18) -0.0104(19)
C118 0.0278(18) 0.0347(18) 0.0316(18) 0.0015(15) 0.0029(14) 0.0021(14)
C119 0.052(3) 0.041(2) 0.035(2) -0.0014(17) 0.0008(19) 0.0033(19)
C120 0.049(3) 0.074(3) 0.031(2) -0.007(2) -0.0001(19) -0.004(2)
C121 0.032(2) 0.074(3) 0.036(2) 0.019(2) -0.0004(17) -0.007(2)
C122 0.034(2) 0.053(3) 0.056(3) 0.022(2) 0.0171(19) 0.0078(19)
C123 0.041(2) 0.037(2) 0.043(2) 0.0055(17) 0.0154(18) 0.0062(17)
C124 0.045(2) 0.037(2) 0.052(3) 0.0129(18) -0.012(2) -0.0131(18)
C125 0.035(2) 0.045(2) 0.064(3) 0.018(2) 0.016(2) -0.0060(17)
C126 0.048(2) 0.042(2) 0.046(2) 0.0162(19) 0.0090(19) -0.0136(19)
C127 0.052(3) 0.0253(18) 0.053(3) 0.0096(17) -0.005(2) -0.0094(17)
C128 0.061(3) 0.035(2) 0.047(2) -0.0013(18) -0.006(2) -0.015(2)
C132 0.059(4) 0.107(6) 0.105(6) -0.058(5) 0.035(4) -0.018(4)
C131 0.086(5) 0.125(7) 0.070(4) 0.007(4) 0.031(4) 0.025(5)
C130 0.086(5) 0.072(4) 0.103(5) -0.001(4) 0.046(4) -0.027(4)
C129 0.063(4) 0.111(5) 0.067(4) 0.012(4) 0.025(3) -0.004(4)
C134 0.108(6) 0.089(5) 0.091(5) 0.000(4) 0.049(4) 0.012(4)
C133 0.116(6) 0.077(4) 0.094(5) -0.008(4) 0.052(5) 0.001(4)
C135 0.100(7) 0.166(10) 0.091(6) 0.035(6) 0.012(5) -0.030(7)
C136 0.072(4) 0.082(4) 0.111(5) 0.023(4) 0.021(4) 0.019(3)
C141 0.072(4) 0.129(6) 0.072(4) 0.015(4) 0.021(3) 0.038(4)
C140 0.062(4) 0.118(6) 0.108(5) 0.029(5) 0.021(4) 0.005(4)
C139 0.065(4) 0.118(6) 0.140(7) 0.042(5) -0.011(5) -0.021(4)
C138 0.082(5) 0.115(6) 0.116(6) -0.008(5) -0.013(5) 0.001(5)
C137 0.073(4) 0.114(5) 0.063(3) 0.010(4) 0.018(3) 0.026(4)
C142 0.102(8) 0.096(7) 0.276(16) 0.027(9) 0.043(10) 0.012(6)

loop_
_atom_type_symbol
_atom_type_description
_atom_type_scat_dispersion_real
_atom_type_scat_dispersion_imag
_atom_type_scat_source
C C 0.0181 0.0091 'International Tables Vol C Tables 4.2.6.8 and 6.1.1.4'
H H 0.0000 0.0000 'International Tables Vol C Tables 4.2.6.8 and 6.1.1.4'
Cl Cl 0.3639 0.7018 'International Tables Vol C Tables 4.2.6.8 and 6.1.1.4'
N N 0.0311 0.0180 'International Tables Vol C Tables 4.2.6.8 and 6.1.1.4'
Ni Ni -3.0029 0.5091 'International Tables Vol C Tables 4.2.6.8 and 6.1.1.4'

loop_
_exptl_crystal_face_index_h
_exptl_crystal_face_index_k
_exptl_crystal_face_index_l
_exptl_crystal_face_perp_dist
-7 2 7 0.0167
7 -2 -7 0.0167
-2 -11 -8 0.0984
2 11 8 0.1274
2 -11 7 0.1170
-2 11 -7 0.1170
-4 -11 6 0.1108
-2 4 -13 0.1369

loop_
_geom_angle_atom_site_label_1
_geom_angle_atom_site_label_2
_geom_angle_atom_site_label_3
_geom_angle
C1 Ni1 C62 101.71(15)
C1 Ni1 C63 126.73(17)
C62 Ni1 C63 39.28(19)
C1 Ni1 C64 164.55(16)
C62 Ni1 C64 64.72(17)
C63 Ni1 C64 37.94(18)
C1 Ni1 Cl1 95.55(10)
C62 Ni1 Cl1 162.48(12)
C63 Ni1 Cl1 125.55(14)
C64 Ni1 Cl1 97.77(12)
C1 Ni1 C61 111.42(15)
C62 Ni1 C61 39.67(19)
C63 Ni1 C61 64.90(18)
C64 Ni1 C61 63.52(16)
Cl1 Ni1 C61 134.61(13)
C1 Ni1 C60 144.19(16)
C62 Ni1 C60 64.06(17)
C63 Ni1 C60 63.78(18)
C64 Ni1 C60 38.35(17)
Cl1 Ni1 C60 103.03(12)
C61 Ni1 C60 36.52(16)
C1 N1 C3 109.6(3)
C1 N1 C14 124.0(3)
C3 N1 C14 125.8(3)
C1 N2 C2 110.3(3)
C1 N2 C37 128.3(3)
C2 N2 C37 121.4(3)
N2 C1 N1 105.3(3)
N2 C1 Ni1 129.3(2)
N1 C1 Ni1 125.2(2)
C3 C2 N2 107.9(3)
C3 C2 C12 110.1(3)
N2 C2 C12 141.9(3)
C2 C3 N1 106.8(3)
C2 C3 C4 110.3(3)
N1 C3 C4 142.8(3)
C5 C4 C13 118.9(3)
C5 C4 C3 138.2(3)
C13 C4 C3 102.9(3)
C4 C5 C6 118.5(3)
C4 C5 H5 120.8
C6 C5 H5 120.8
C7 C6 C5 122.6(3)
C7 C6 H6 118.7
C5 C6 H6 118.7
C6 C7 C8 120.3(3)
C6 C7 H7 119.8
C8 C7 H7 119.8
C13 C8 C9 116.6(3)
C13 C8 C7 116.3(3)
C9 C8 C7 127.1(3)
C10 C9 C8 120.4(3)
C10 C9 H9 119.8
C8 C9 H9 119.8
C9 C10 C11 122.5(4)
C9 C10 H10 118.8
C11 C10 H10 118.8
C12 C11 C10 117.8(3)
C12 C11 H11 121.1
C10 C11 H11 121.1
C11 C12 C13 119.5(3)
C11 C12 C2 137.2(3)
C13 C12 C2 103.3(3)
C8 C13 C12 123.3(3)
C8 C13 C4 123.4(3)
C12 C13 C4 113.3(3)
C19 C14 C15 121.9(3)
C19 C14 N1 118.4(3)
C15 C14 N1 119.6(3)
C16 C15 C14 117.9(3)
C16 C15 C20 121.6(3)
C14 C15 C20 120.4(3)
C15 C16 C17 121.4(3)
C15 C16 H16 119.3
C17 C16 H16 119.3
C18 C17 C16 119.1(4)
C18 C17 C28 120.6(4)
C16 C17 C28 120.3(3)
C17 C18 C19 121.8(3)
C17 C18 H18 119.1
C19 C18 H18 119.1
C18 C19 C14 117.8(3)
C18 C19 C29 120.4(3)
C14 C19 C29 121.8(3)
C22 C20 C15 113.6(3)
C22 C20 C21 111.4(3)
C15 C20 C21 109.4(3)
C22 C20 H20 107.4
C15 C20 H20 107.4
C21 C20 H20 107.4
C20 C21 H21A 109.5
C20 C21 H21B 109.5
H21A C21 H21B 109.5
C20 C21 H21C 109.5
H21A C21 H21C 109.5
H21B C21 H21C 109.5
C23 C22 C27 118.2(3)
C23 C22 C20 122.4(3)
C27 C22 C20 119.4(3)
C22 C23 C24 121.1(4)
C22 C23 H23 119.5
C24 C23 H23 119.5
C25 C24 C23 120.0(4)
C25 C24 H24 120.0
C23 C24 H24 120.0
C24 C25 C26 119.8(4)
C24 C25 H25 120.1
C26 C25 H25 120.1
C25 C26 C27 120.1(4)
C25 C26 H26 120.0
C27 C26 H26 120.0
C26 C27 C22 120.9(4)
C26 C27 H27 119.6
C22 C27 H27 119.6
C17 C28 H28A 109.5
C17 C28 H28B 109.5
H28A C28 H28B 109.5
C17 C28 H28C 109.5
H28A C28 H28C 109.5
H28B C28 H28C 109.5
C31 C29 C19 111.7(3)
C31 C29 C30 109.3(3)
C19 C29 C30 113.0(3)
C31 C29 H29 107.5
C19 C29 H29 107.5
C30 C29 H29 107.5
C29 C30 H30A 109.5
C29 C30 H30B 109.5
H30A C30 H30B 109.5
C29 C30 H30C 109.5
H30A C30 H30C 109.5
H30B C30 H30C 109.5
C36 C31 C32 118.1(4)
C36 C31 C29 120.6(4)
C32 C31 C29 121.3(4)
C33 C32 C31 120.9(4)
C33 C32 H32 119.5
C31 C32 H32 119.5
C34 C33 C32 120.4(4)
C34 C33 H33 119.8
C32 C33 H33 119.8
C35 C34 C33 119.3(4)
C35 C34 H34 120.3
C33 C34 H34 120.3
C34 C35 C36 120.6(4)
C34 C35 H35 119.7
C36 C35 H35 119.7
C31 C36 C35 120.6(4)
C31 C36 H36 119.7
C35 C36 H36 119.7
C38 C37 C42 122.1(3)
C38 C37 N2 118.5(3)
C42 C37 N2 119.0(3)
C39 C38 C37 117.9(3)
C39 C38 C43 120.7(3)
C37 C38 C43 121.4(3)
C40 C39 C38 122.1(3)
C40 C39 H39 118.9
C38 C39 H39 118.9
C39 C40 C41 118.2(3)
C39 C40 C51 120.9(4)
C41 C40 C51 120.9(4)
C42 C41 C40 122.2(4)
C42 C41 H41 118.9
C40 C41 H41 118.9
C41 C42 C37 117.4(3)
C41 C42 C52 121.1(3)
C37 C42 C52 121.5(3)
C38 C43 C45 113.2(3)
C38 C43 C44 108.9(4)
C45 C43 C44 113.4(3)
C38 C43 H43 106.9
C45 C43 H43 106.9
C44 C43 H43 106.9
C43 C44 H44A 109.5
C43 C44 H44B 109.5
H44A C44 H44B 109.5
C43 C44 H44C 109.5
H44A C44 H44C 109.5
H44B C44 H44C 109.5
C46 C45 C50 117.3(4)
C46 C45 C43 121.2(4)
C50 C45 C43 121.5(3)
C45 C46 C47 120.9(4)
C45 C46 H46 119.5
C47 C46 H46 119.5
C48 C47 C46 120.8(4)
C48 C47 H47 119.6
C46 C47 H47 119.6
C49 C48 C47 118.9(4)
C49 C48 H48 120.6
C47 C48 H48 120.6
C48 C49 C50 120.3(4)
C48 C49 H49 119.8
C50 C49 H49 119.8
C49 C50 C45 121.8(4)
C49 C50 H50 119.1
C45 C50 H50 119.1
C40 C51 H51A 109.5
C40 C51 H51B 109.5
H51A C51 H51B 109.5
C40 C51 H51C 109.5
H51A C51 H51C 109.5
H51B C51 H51C 109.5
C42 C52 C54 113.4(3)
C42 C52 C53 112.5(3)
C54 C52 C53 108.9(3)
C42 C52 H52 107.2
C54 C52 H52 107.2
C53 C52 H52 107.2
C52 C53 H53A 109.5
C52 C53 H53B 109.5
H53A C53 H53B 109.5
C52 C53 H53C 109.5
H53A C53 H53C 109.5
H53B C53 H53C 109.5
C55 C54 C59 118.3(4)
C55 C54 C52 121.6(4)
C59 C54 C52 120.1(4)
C54 C55 C56 121.3(4)
C54 C55 H55 119.4
C56 C55 H55 119.4
C57 C56 C55 119.5(5)
C57 C56 H56 120.2
C55 C56 H56 120.2
C58 C57 C56 119.7(4)
C58 C57 H57 120.2
C56 C57 H57 120.2
C57 C58 C59 120.3(5)
C57 C58 H58 119.8
C59 C58 H58 119.8
C54 C59 C58 120.9(4)
C54 C59 H59 119.6
C58 C59 H59 119.6
C61 C60 C64 108.7(4)
C61 C60 Ni1 71.4(2)
C64 C60 Ni1 68.1(2)
C61 C60 H60 125.7
C64 C60 H60 125.7
Ni1 C60 H60 126.4
C60 C61 C62 106.2(4)
C60 C61 Ni1 72.1(2)
C62 C61 Ni1 64.8(2)
C60 C61 H61 126.9
C62 C61 H61 126.9
Ni1 C61 H61 127.7
C63 C62 C61 108.8(4)
C63 C62 Ni1 73.2(3)
C61 C62 Ni1 75.6(2)
C63 C62 H62 125.6
C61 C62 H62 125.6
Ni1 C62 H62 117.5
C64 C63 C62 106.9(4)
C64 C63 Ni1 71.4(2)
C62 C63 Ni1 67.5(2)
C64 C63 H63 126.6
C62 C63 H63 126.6
Ni1 C63 H63 126.1
C63 C64 C60 109.0(4)
C63 C64 Ni1 70.7(2)
C60 C64 Ni1 73.5(2)
C63 C64 H64 125.5
C60 C64 H64 125.5
Ni1 C64 H64 121.9
C65 Ni2 C124 101.41(16)
C65 Ni2 C127 162.75(16)
C124 Ni2 C127 64.92(17)
C65 Ni2 C128 124.63(17)
C124 Ni2 C128 39.1(2)
C127 Ni2 C128 38.12(18)
C65 Ni2 C125 112.98(16)
C124 Ni2 C125 39.6(2)
C127 Ni2 C125 63.93(19)
C128 Ni2 C125 64.8(2)
C65 Ni2 C126 146.97(18)
C124 Ni2 C126 64.26(19)
C127 Ni2 C126 38.4(2)
C128 Ni2 C126 63.8(2)
C125 Ni2 C126 36.99(18)
C65 Ni2 Cl2 98.33(11)
C124 Ni2 Cl2 159.98(13)
C127 Ni2 Cl2 95.06(13)
C128 Ni2 Cl2 124.04(15)
C125 Ni2 Cl2 132.54(14)
C126 Ni2 Cl2 100.15(13)
C65 N3 C67 110.7(3)
C65 N3 C78 128.4(3)
C67 N3 C78 120.9(3)
C66 N4 C65 110.0(3)
C66 N4 C101 123.6(3)
C65 N4 C101 125.7(3)
N3 C65 N4 104.7(3)
N3 C65 Ni2 128.5(3)
N4 C65 Ni2 126.8(3)
C67 C66 N4 107.1(3)
C67 C66 C76 110.1(3)
N4 C66 C76 142.7(3)
C66 C67 N3 107.5(3)
C66 C67 C68 110.3(3)
N3 C67 C68 142.2(3)
C69 C68 C77 118.9(3)
C69 C68 C67 137.7(4)
C77 C68 C67 103.3(3)
C68 C69 C70 118.0(4)
C68 C69 H69 121.0
C70 C69 H69 121.0
C71 C70 C69 122.6(4)
C71 C70 H70 118.7
C69 C70 H70 118.7
C70 C71 C72 120.8(4)
C70 C71 H71 119.6
C72 C71 H71 119.6
C77 C72 C73 116.3(4)
C77 C72 C71 116.2(4)
C73 C72 C71 127.6(4)
C74 C73 C72 120.6(4)
C74 C73 H73 119.7
C72 C73 H73 119.7
C73 C74 C75 122.3(4)
C73 C74 H74 118.8
C75 C74 H74 118.8
C76 C75 C74 118.4(4)
C76 C75 H75 120.8
C74 C75 H75 120.8
C75 C76 C77 118.5(3)
C75 C76 C66 138.0(4)
C77 C76 C66 103.4(3)
C72 C77 C68 123.5(4)
C72 C77 C76 123.8(4)
C68 C77 C76 112.7(3)
C79 C78 C83 122.5(4)
C79 C78 N3 118.7(3)
C83 C78 N3 118.1(3)
C78 C79 C80 117.1(4)
C78 C79 C84 121.6(3)
C80 C79 C84 121.1(4)
C81 C80 C79 121.9(4)
C81 C80 H80 119.1
C79 C80 H80 119.1
C80 C81 C82 119.6(4)
C80 C81 C92 120.4(5)
C82 C81 C92 119.9(5)
C81 C82 C83 121.5(4)
C81 C82 H82 119.3
C83 C82 H82 119.3
C82 C83 C78 117.3(4)
C82 C83 C93 122.2(4)
C78 C83 C93 120.5(4)
C79 C84 C86 116.2(4)
C79 C84 C85 110.7(4)
C86 C84 C85 110.0(3)
C79 C84 H84 106.5
C86 C84 H84 106.5
C85 C84 H84 106.5
C84 C85 H85A 109.5
C84 C85 H85B 109.5
H85A C85 H85B 109.5
C84 C85 H85C 109.5
H85A C85 H85C 109.5
H85B C85 H85C 109.5
C87 C86 C91 117.6(5)
C87 C86 C84 124.9(4)
C91 C86 C84 117.5(4)
C86 C87 C88 120.9(6)
C86 C87 H87 119.5
C88 C87 H87 119.5
C89 C88 C87 120.2(6)
C89 C88 H88 119.9
C87 C88 H88 119.9
C88 C89 C90 119.8(5)
C88 C89 H89 120.1
C90 C89 H89 120.1
C89 C90 C91 119.9(6)
C89 C90 H90 120.0
C91 C90 H90 120.0
C90 C91 C86 121.5(6)
C90 C91 H91 119.2
C86 C91 H91 119.2
C81 C92 H92A 109.5
C81 C92 H92B 109.5
H92A C92 H92B 109.5
C81 C92 H92C 109.5
H92A C92 H92C 109.5
H92B C92 H92C 109.5
C95 C93 C83 113.5(3)
C95 C93 C94 109.8(4)
C83 C93 C94 113.7(4)
C95 C93 H93 106.4
C83 C93 H93 106.4
C94 C93 H93 106.4
C93 C94 H94A 109.5
C93 C94 H94B 109.5
H94A C94 H94B 109.5
C93 C94 H94C 109.5
H94A C94 H94C 109.5
H94B C94 H94C 109.5
C100 C95 C96 117.9(4)
C100 C95 C93 123.0(5)
C96 C95 C93 119.1(4)
C97 C96 C95 121.8(6)
C97 C96 H96 119.1
C95 C96 H96 119.1
C96 C97 C98 118.8(7)
C96 C97 H97 120.6
C98 C97 H97 120.6
C99 C98 C97 120.7(6)
C99 C98 H98 119.7
C97 C98 H98 119.7
C98 C99 C100 120.2(5)
C98 C99 H99 119.9
C100 C99 H99 119.9
C95 C100 C99 120.5(5)
C95 C100 H100 119.7
C99 C100 H100 119.7
C106 C101 C102 122.6(4)
C106 C101 N4 119.7(3)
C102 C101 N4 117.7(3)
C103 C102 C101 117.4(3)
C103 C102 C107 121.6(3)
C101 C102 C107 121.0(3)
C102 C103 C104 121.7(4)
C102 C103 H103 119.2
C104 C103 H103 119.2
C105 C104 C103 118.8(4)
C105 C104 C115 121.2(4)
C103 C104 C115 120.0(4)
C106 C105 C104 122.0(4)
C106 C105 H105 119.0
C104 C105 H105 119.0
C105 C106 C101 117.4(4)
C105 C106 C116 121.3(3)
C101 C106 C116 121.2(3)
C102 C107 C109 112.0(3)
C102 C107 C108 112.9(3)
C109 C107 C108 110.3(3)
C102 C107 H107 107.1
C109 C107 H107 107.1
C108 C107 H107 107.1
C107 C108 H10A 109.5
C107 C108 H10B 109.5
H10A C108 H10B 109.5
C107 C108 H10C 109.5
H10A C108 H10C 109.5
H10B C108 H10C 109.5
C114 C109 C110 118.3(4)
C114 C109 C107 120.6(4)
C110 C109 C107 121.1(4)
C111 C110 C109 120.8(4)
C111 C110 H110 119.6
C109 C110 H110 119.6
C112 C111 C110 120.2(4)
C112 C111 H111 119.9
C110 C111 H111 119.9
C113 C112 C111 119.9(4)
C113 C112 H112 120.1
C111 C112 H112 120.1
C112 C113 C114 119.7(4)
C112 C113 H113 120.2
C114 C113 H113 120.2
C109 C114 C113 121.1(4)
C109 C114 H114 119.5
C113 C114 H114 119.5
C104 C115 H11A 109.5
C104 C115 H11B 109.5
H11A C115 H11B 109.5
C104 C115 H11C 109.5
H11A C115 H11C 109.5
H11B C115 H11C 109.5
C104 C115 H11D 109.5
H11A C115 H11D 141.1
H11B C115 H11D 56.3
H11C C115 H11D 56.3
C104 C115 H11E 109.5
H11A C115 H11E 56.3
H11B C115 H11E 141.1
H11C C115 H11E 56.3
H11D C115 H11E 109.5
C104 C115 H11F 109.5
H11A C115 H11F 56.3
H11B C115 H11F 56.3
H11C C115 H11F 141.1
H11D C115 H11F 109.5
H11E C115 H11F 109.5
C118 C116 C106 113.2(3)
C118 C116 C117 111.6(3)
C106 C116 C117 109.4(3)
C118 C116 H116 107.4
C106 C116 H116 107.4
C117 C116 H116 107.4
C116 C117 H11G 109.5
C116 C117 H11H 109.5
H11G C117 H11H 109.5
C116 C117 H11I 109.5
H11G C117 H11I 109.5
H11H C117 H11I 109.5
C119 C118 C123 118.1(4)
C119 C118 C116 123.4(4)
C123 C118 C116 118.5(4)
C118 C119 C120 120.1(4)
C118 C119 H119 119.9
C120 C119 H119 119.9
C121 C120 C119 120.7(5)
C121 C120 H120 119.6
C119 C120 H120 119.6
C122 C121 C120 119.4(4)
C122 C121 H121 120.3
C120 C121 H121 120.3
C121 C122 C123 120.7(4)
C121 C122 H122 119.6
C123 C122 H122 119.6
C122 C123 C118 121.0(4)
C122 C123 H123 119.5
C118 C123 H123 119.5
C128 C124 C125 109.2(4)
C128 C124 Ni2 74.6(3)
C125 C124 Ni2 74.5(3)
C128 C124 H124 125.4
C125 C124 H124 125.4
Ni2 C124 H124 117.4
C126 C125 C124 106.6(5)
C126 C125 Ni2 72.1(3)
C124 C125 Ni2 65.9(3)
C126 C125 H125 126.7
C124 C125 H125 126.7
Ni2 C125 H125 126.7
C125 C126 C127 109.0(4)
C125 C126 Ni2 70.9(2)
C127 C126 Ni2 69.3(2)
C125 C126 H126 125.5
C127 C126 H126 125.5
Ni2 C126 H126 125.9
C128 C127 C126 108.5(4)
C128 C127 Ni2 71.6(2)
C126 C127 Ni2 72.3(2)
C128 C127 H127 125.8
C126 C127 H127 125.8
Ni2 C127 H127 122.0
C127 C128 C124 106.2(5)
C127 C128 Ni2 70.3(2)
C124 C128 Ni2 66.3(2)
C127 C128 H128 126.9
C124 C128 H128 126.9
Ni2 C128 H128 128.0
C131 C132 C133 120.0
C131 C132 H132 120.0
C133 C132 H132 120.0
C130 C131 C132 120.0
C130 C131 H131 120.0
C132 C131 H131 120.0
C131 C130 C129 120.0
C131 C130 H130 120.0
C129 C130 H130 120.0
C134 C129 C130 120.0
C134 C129 C135 119.2(4)
C130 C129 C135 120.8(4)
C129 C134 C133 120.0
C129 C134 H134 120.0
C133 C134 H134 120.0
C134 C133 C132 120.0
C134 C133 H133 120.0
C132 C133 H133 120.0
C129 C135 H13A 109.5
C129 C135 H13B 109.5
H13A C135 H13B 109.5
C129 C135 H13C 109.5
H13A C135 H13C 109.5
H13B C135 H13C 109.5
C141 C136 C137 120.0
C141 C136 C142 119.5(5)
C137 C136 C142 120.5(5)
C136 C141 C140 120.0
C136 C141 H141 120.0
C140 C141 H141 120.0
C141 C140 C139 120.0
C141 C140 H140 120.0
C139 C140 H140 120.0
C138 C139 C140 120.0
C138 C139 H139 120.0
C140 C139 H139 120.0
C139 C138 C137 120.0
C139 C138 H138 120.0
C137 C138 H138 120.0
C138 C137 C136 120.0
C138 C137 H137 120.0
C136 C137 H137 120.0
C136 C142 H14A 109.5
C136 C142 H14B 109.5
H14A C142 H14B 109.5
C136 C142 H14C 109.5
H14A C142 H14C 109.5
H14B C142 H14C 109.5

loop_
_geom_bond_atom_site_label_1
_geom_bond_atom_site_label_2
_geom_bond_distance
Ni1 C1 1.894(3)
Ni1 C62 2.052(4)
Ni1 C63 2.126(4)
Ni1 C64 2.134(4)
Ni1 Cl1 2.1932(10)
Ni1 C61 2.196(4)
Ni1 C60 2.205(4)
N1 C1 1.382(4)
N1 C3 1.394(4)
N1 C14 1.432(5)
N2 C1 1.365(5)
N2 C2 1.377(4)
N2 C37 1.442(4)
C2 C3 1.356(5)
C2 C12 1.462(5)
C3 C4 1.464(5)
C4 C5 1.367(5)
C4 C13 1.422(5)
C5 C6 1.424(5)
C5 H5 0.9500
C6 C7 1.366(6)
C6 H6 0.9500
C7 C8 1.424(5)
C7 H7 0.9500
C8 C13 1.398(5)
C8 C9 1.415(5)
C9 C10 1.376(6)
C9 H9 0.9500
C10 C11 1.428(5)
C10 H10 0.9500
C11 C12 1.375(5)
C11 H11 0.9500
C12 C13 1.413(5)
C14 C19 1.402(5)
C14 C15 1.407(5)
C15 C16 1.392(5)
C15 C20 1.528(5)
C16 C17 1.399(5)
C16 H16 0.9500
C17 C18 1.383(5)
C17 C28 1.506(5)
C18 C19 1.396(5)
C18 H18 0.9500
C19 C29 1.526(5)
C20 C22 1.523(5)
C20 C21 1.532(5)
C20 H20 1.0000
C21 H21A 0.9800
C21 H21B 0.9800
C21 H21C 0.9800
C22 C23 1.388(5)
C22 C27 1.394(5)
C23 C24 1.396(6)
C23 H23 0.9500
C24 C25 1.377(7)
C24 H24 0.9500
C25 C26 1.384(6)
C25 H25 0.9500
C26 C27 1.392(6)
C26 H26 0.9500
C27 H27 0.9500
C28 H28A 0.9800
C28 H28B 0.9800
C28 H28C 0.9800
C29 C31 1.526(5)
C29 C30 1.545(6)
C29 H29 1.0000
C30 H30A 0.9800
C30 H30B 0.9800
C30 H30C 0.9800
C31 C36 1.391(6)
C31 C32 1.395(6)
C32 C33 1.387(6)
C32 H32 0.9500
C33 C34 1.381(7)
C33 H33 0.9500
C34 C35 1.378(8)
C34 H34 0.9500
C35 C36 1.392(6)
C35 H35 0.9500
C36 H36 0.9500
C37 C38 1.395(5)
C37 C42 1.402(5)
C38 C39 1.394(5)
C38 C43 1.522(5)
C39 C40 1.385(6)
C39 H39 0.9500
C40 C41 1.397(5)
C40 C51 1.506(5)
C41 C42 1.391(5)
C41 H41 0.9500
C42 C52 1.519(5)
C43 C45 1.531(5)
C43 C44 1.531(6)
C43 H43 1.0000
C44 H44A 0.9800
C44 H44B 0.9800
C44 H44C 0.9800
C45 C46 1.381(5)
C45 C50 1.390(6)
C46 C47 1.388(7)
C46 H46 0.9500
C47 C48 1.382(7)
C47 H47 0.9500
C48 C49 1.366(6)
C48 H48 0.9500
C49 C50 1.384(6)
C49 H49 0.9500
C50 H50 0.9500
C51 H51A 0.9800
C51 H51B 0.9800
C51 H51C 0.9800
C52 C54 1.526(5)
C52 C53 1.535(5)
C52 H52 1.0000
C53 H53A 0.9800
C53 H53B 0.9800
C53 H53C 0.9800
C54 C55 1.381(6)
C54 C59 1.383(6)
C55 C56 1.392(6)
C55 H55 0.9500
C56 C57 1.382(9)
C56 H56 0.9500
C57 C58 1.374(8)
C57 H57 0.9500
C58 C59 1.386(6)
C58 H58 0.9500
C59 H59 0.9500
C60 C61 1.379(6)
C60 C64 1.427(6)
C60 H60 0.9500
C61 C62 1.448(7)
C61 H61 0.9500
C62 C63 1.406(7)
C62 H62 0.9500
C63 C64 1.385(7)
C63 H63 0.9500
C64 H64 0.9500
Ni2 C65 1.906(3)
Ni2 C124 2.055(4)
Ni2 C127 2.145(4)
Ni2 C128 2.163(4)
Ni2 C125 2.169(5)
Ni2 C126 2.184(4)
Ni2 Cl2 2.1848(10)
N3 C65 1.363(5)
N3 C67 1.375(4)
N3 C78 1.444(5)
N4 C66 1.380(4)
N4 C65 1.383(4)
N4 C101 1.437(5)
C66 C67 1.356(5)
C66 C76 1.461(5)
C67 C68 1.464(5)
C68 C69 1.380(6)
C68 C77 1.420(5)
C69 C70 1.415(6)
C69 H69 0.9500
C70 C71 1.371(7)
C70 H70 0.9500
C71 C72 1.416(7)
C71 H71 0.9500
C72 C77 1.391(5)
C72 C73 1.414(6)
C73 C74 1.371(7)
C73 H73 0.9500
C74 C75 1.426(6)
C74 H74 0.9500
C75 C76 1.369(5)
C75 H75 0.9500
C76 C77 1.425(6)
C78 C79 1.396(6)
C78 C83 1.405(5)
C79 C80 1.397(6)
C79 C84 1.518(6)
C80 C81 1.373(7)
C80 H80 0.9500
C81 C82 1.385(8)
C81 C92 1.524(7)
C82 C83 1.389(6)
C82 H82 0.9500
C83 C93 1.522(6)
C84 C86 1.530(6)
C84 C85 1.537(6)
C84 H84 1.0000
C85 H85A 0.9800
C85 H85B 0.9800
C85 H85C 0.9800
C86 C87 1.380(7)
C86 C91 1.392(7)
C87 C88 1.403(8)
C87 H87 0.9500
C88 C89 1.370(11)
C88 H88 0.9500
C89 C90 1.373(11)
C89 H89 0.9500
C90 C91 1.388(8)
C90 H90 0.9500
C91 H91 0.9500
C92 H92A 0.9800
C92 H92B 0.9800
C92 H92C 0.9800
C93 C95 1.522(6)
C93 C94 1.535(6)
C93 H93 1.0000
C94 H94A 0.9800
C94 H94B 0.9800
C94 H94C 0.9800
C95 C100 1.388(7)
C95 C96 1.394(8)
C96 C97 1.383(9)
C96 H96 0.9500
C97 C98 1.386(10)
C97 H97 0.9500
C98 C99 1.365(10)
C98 H98 0.9500
C99 C100 1.394(7)
C99 H99 0.9500
C100 H100 0.9500
C101 C106 1.398(5)
C101 C102 1.412(5)
C102 C103 1.392(6)
C102 C107 1.520(5)
C103 C104 1.398(6)
C103 H103 0.9500
C104 C105 1.394(6)
C104 C115 1.511(6)
C105 C106 1.393(6)
C105 H105 0.9500
C106 C116 1.521(6)
C107 C109 1.523(5)
C107 C108 1.538(5)
C107 H107 1.0000
C108 H10A 0.9800
C108 H10B 0.9800
C108 H10C 0.9800
C109 C114 1.384(6)
C109 C110 1.390(6)
C110 C111 1.383(6)
C110 H110 0.9500
C111 C112 1.381(8)
C111 H111 0.9500
C112 C113 1.377(7)
C112 H112 0.9500
C113 C114 1.392(6)
C113 H113 0.9500
C114 H114 0.9500
C115 H11A 0.9800
C115 H11B 0.9800
C115 H11C 0.9800
C115 H11D 0.9800
C115 H11E 0.9800
C115 H11F 0.9800
C116 C118 1.516(5)
C116 C117 1.542(6)
C116 H116 1.0000
C117 H11G 0.9800
C117 H11H 0.9800
C117 H11I 0.9800
C118 C119 1.386(6)
C118 C123 1.389(6)
C119 C120 1.392(7)
C119 H119 0.9500
C120 C121 1.370(8)
C120 H120 0.9500
C121 C122 1.363(8)
C121 H121 0.9500
C122 C123 1.377(7)
C122 H122 0.9500
C123 H123 0.9500
C124 C128 1.414(8)
C124 C125 1.434(8)
C124 H124 0.9500
C125 C126 1.381(7)
C125 H125 0.9500
C126 C127 1.424(8)
C126 H126 0.9500
C127 C128 1.407(7)
C127 H127 0.9500
C128 H128 0.9500
C132 C131 1.3900
C132 C133 1.3900
C132 H132 0.9500
C131 C130 1.3900
C131 H131 0.9500
C130 C129 1.3900
C130 H130 0.9500
C129 C134 1.3900
C129 C135 1.500(9)
C134 C133 1.3900
C134 H134 0.9500
C133 H133 0.9500
C135 H13A 0.9800
C135 H13B 0.9800
C135 H13C 0.9800
C136 C141 1.3900
C136 C137 1.3900
C136 C142 1.442(10)
C141 C140 1.3900
C141 H141 0.9500
C140 C139 1.3900
C140 H140 0.9500
C139 C138 1.3900
C139 H139 0.9500
C138 C137 1.3900
C138 H138 0.9500
C137 H137 0.9500
C142 H14A 0.9800
C142 H14B 0.9800
C142 H14C 0.9800

loop_
_geom_torsion_atom_site_label_1
_geom_torsion_atom_site_label_2
_geom_torsion_atom_site_label_3
_geom_torsion_atom_site_label_4
_geom_torsion
C2 N2 C1 N1 0.9(4)
C37 N2 C1 N1 179.8(3)
C2 N2 C1 Ni1 177.1(3)
C37 N2 C1 Ni1 -4.0(5)
C3 N1 C1 N2 0.2(4)
C14 N1 C1 N2 -170.9(3)
C3 N1 C1 Ni1 -176.2(2)
C14 N1 C1 Ni1 12.7(5)
C62 Ni1 C1 N2 108.4(3)
C63 Ni1 C1 N2 74.7(4)
C64 Ni1 C1 N2 80.9(7)
Cl1 Ni1 C1 N2 -68.6(3)
C61 Ni1 C1 N2 148.6(3)
C60 Ni1 C1 N2 169.9(3)
C62 Ni1 C1 N1 -76.1(3)
C63 Ni1 C1 N1 -109.8(3)
C64 Ni1 C1 N1 -103.6(6)
Cl1 Ni1 C1 N1 106.9(3)
C61 Ni1 C1 N1 -35.9(3)
C60 Ni1 C1 N1 -14.6(4)
C1 N2 C2 C3 -1.7(4)
C37 N2 C2 C3 179.3(3)
C1 N2 C2 C12 179.9(4)
C37 N2 C2 C12 0.9(7)
N2 C2 C3 N1 1.8(4)
C12 C2 C3 N1 -179.3(3)
N2 C2 C3 C4 -175.6(3)
C12 C2 C3 C4 3.4(4)
C1 N1 C3 C2 -1.3(4)
C14 N1 C3 C2 169.6(3)
C1 N1 C3 C4 174.6(4)
C14 N1 C3 C4 -14.5(7)
C2 C3 C4 C5 175.5(4)
N1 C3 C4 C5 -0.3(8)
C2 C3 C4 C13 -2.6(4)
N1 C3 C4 C13 -178.4(4)
C13 C4 C5 C6 -0.1(5)
C3 C4 C5 C6 -178.0(4)
C4 C5 C6 C7 -0.2(6)
C5 C6 C7 C8 0.0(6)
C6 C7 C8 C13 0.4(5)
C6 C7 C8 C9 -179.8(4)
C13 C8 C9 C10 1.0(6)
C7 C8 C9 C10 -178.8(4)
C8 C9 C10 C11 0.2(6)
C9 C10 C11 C12 0.2(6)
C10 C11 C12 C13 -1.6(5)
C10 C11 C12 C2 178.6(4)
C3 C2 C12 C11 177.2(4)
N2 C2 C12 C11 -4.4(8)
C3 C2 C12 C13 -2.6(4)
N2 C2 C12 C13 175.7(4)
C9 C8 C13 C12 -2.5(5)
C7 C8 C13 C12 177.3(3)
C9 C8 C13 C4 179.5(3)
C7 C8 C13 C4 -0.7(5)
C11 C12 C13 C8 2.9(5)
C2 C12 C13 C8 -177.2(3)
C11 C12 C13 C4 -178.9(3)
C2 C12 C13 C4 0.9(4)
C5 C4 C13 C8 0.5(5)
C3 C4 C13 C8 179.1(3)
C5 C4 C13 C12 -177.7(3)
C3 C4 C13 C12 0.9(4)
C1 N1 C14 C19 94.4(4)
C3 N1 C14 C19 -75.2(4)
C1 N1 C14 C15 -83.0(4)
C3 N1 C14 C15 107.4(4)
C19 C14 C15 C16 -1.6(5)
N1 C14 C15 C16 175.6(3)
C19 C14 C15 C20 175.7(3)
N1 C14 C15 C20 -7.1(5)
C14 C15 C16 C17 2.3(5)
C20 C15 C16 C17 -175.0(3)
C15 C16 C17 C18 -1.7(6)
C15 C16 C17 C28 176.1(4)
C16 C17 C18 C19 0.4(6)
C28 C17 C18 C19 -177.4(4)
C17 C18 C19 C14 0.3(5)
C17 C18 C19 C29 -178.6(3)
C15 C14 C19 C18 0.3(5)
N1 C14 C19 C18 -176.9(3)
C15 C14 C19 C29 179.2(3)
N1 C14 C19 C29 1.9(5)
C16 C15 C20 C22 -20.9(5)
C14 C15 C20 C22 161.9(3)
C16 C15 C20 C21 104.3(4)
C14 C15 C20 C21 -72.9(4)
C15 C20 C22 C23 90.1(4)
C21 C20 C22 C23 -34.0(5)
C15 C20 C22 C27 -92.9(4)
C21 C20 C22 C27 143.0(4)
C27 C22 C23 C24 -0.9(6)
C20 C22 C23 C24 176.1(4)
C22 C23 C24 C25 0.2(7)
C23 C24 C25 C26 0.3(7)
C24 C25 C26 C27 -0.2(7)
C25 C26 C27 C22 -0.5(6)
C23 C22 C27 C26 1.0(6)
C20 C22 C27 C26 -176.1(4)
C18 C19 C29 C31 -89.6(4)
C14 C19 C29 C31 91.6(4)
C18 C19 C29 C30 34.1(5)
C14 C19 C29 C30 -144.7(4)
C19 C29 C31 C36 -133.4(4)
C30 C29 C31 C36 100.8(4)
C19 C29 C31 C32 49.3(5)
C30 C29 C31 C32 -76.5(4)
C36 C31 C32 C33 -0.4(6)
C29 C31 C32 C33 177.0(4)
C31 C32 C33 C34 0.7(6)
C32 C33 C34 C35 -0.6(7)
C33 C34 C35 C36 0.1(7)
C32 C31 C36 C35 -0.1(6)
C29 C31 C36 C35 -177.4(4)
C34 C35 C36 C31 0.2(6)
C1 N2 C37 C38 -84.0(4)
C2 N2 C37 C38 94.7(4)
C1 N2 C37 C42 103.5(4)
C2 N2 C37 C42 -77.8(4)
C42 C37 C38 C39 1.0(5)
N2 C37 C38 C39 -171.2(3)
C42 C37 C38 C43 178.8(3)
N2 C37 C38 C43 6.5(5)
C37 C38 C39 C40 -1.5(6)
C43 C38 C39 C40 -179.2(4)
C38 C39 C40 C41 -0.1(6)
C38 C39 C40 C51 -178.0(4)
C39 C40 C41 C42 2.3(6)
C51 C40 C41 C42 -179.8(4)
C40 C41 C42 C37 -2.7(6)
C40 C41 C42 C52 177.6(3)
C38 C37 C42 C41 1.0(5)
N2 C37 C42 C41 173.2(3)
C38 C37 C42 C52 -179.3(3)
N2 C37 C42 C52 -7.1(5)
C39 C38 C43 C45 -40.2(5)
C37 C38 C43 C45 142.1(4)
C39 C38 C43 C44 87.0(5)
C37 C38 C43 C44 -90.7(4)
C38 C43 C45 C46 148.2(4)
C44 C43 C45 C46 23.4(6)
C38 C43 C45 C50 -34.4(5)
C44 C43 C45 C50 -159.3(4)
C50 C45 C46 C47 1.1(7)
C43 C45 C46 C47 178.6(5)
C45 C46 C47 C48 -2.8(8)
C46 C47 C48 C49 2.7(8)
C47 C48 C49 C50 -0.9(7)
C48 C49 C50 C45 -0.7(7)
C46 C45 C50 C49 0.6(7)
C43 C45 C50 C49 -176.8(4)
C41 C42 C52 C54 -87.4(4)
C37 C42 C52 C54 92.9(4)
C41 C42 C52 C53 36.7(5)
C37 C42 C52 C53 -142.9(4)
C42 C52 C54 C55 57.3(5)
C53 C52 C54 C55 -68.8(4)
C42 C52 C54 C59 -124.9(4)
C53 C52 C54 C59 109.0(4)
C59 C54 C55 C56 1.0(6)
C52 C54 C55 C56 178.8(4)
C54 C55 C56 C57 -0.5(8)
C55 C56 C57 C58 -0.4(8)
C56 C57 C58 C59 0.7(7)
C55 C54 C59 C58 -0.6(6)
C52 C54 C59 C58 -178.5(4)
C57 C58 C59 C54 -0.2(6)
C64 C60 C61 C62 2.2(4)
Ni1 C60 C61 C62 -55.9(3)
C64 C60 C61 Ni1 58.1(3)
C60 C61 C62 C63 -5.7(5)
Ni1 C61 C62 C63 -66.3(3)
C60 C61 C62 Ni1 60.6(3)
C61 C62 C63 C64 7.0(5)
Ni1 C62 C63 C64 -60.8(3)
C61 C62 C63 Ni1 67.8(3)
C62 C63 C64 C60 -5.6(5)
Ni1 C63 C64 C60 -64.0(3)
C62 C63 C64 Ni1 58.4(3)
C61 C60 C64 C63 2.1(5)
Ni1 C60 C64 C63 62.2(3)
C61 C60 C64 Ni1 -60.1(3)
C67 N3 C65 N4 0.9(4)
C78 N3 C65 N4 -179.4(3)
C67 N3 C65 Ni2 179.6(3)
C78 N3 C65 Ni2 -0.7(5)
C66 N4 C65 N3 -0.4(4)
C101 N4 C65 N3 -171.5(3)
C66 N4 C65 Ni2 -179.1(2)
C101 N4 C65 Ni2 9.8(5)
C65 N4 C66 C67 -0.2(4)
C101 N4 C66 C67 171.1(3)
C65 N4 C66 C76 177.4(4)
C101 N4 C66 C76 -11.3(7)
N4 C66 C67 N3 0.8(4)
C76 C66 C67 N3 -177.7(3)
N4 C66 C67 C68 -178.0(3)
C76 C66 C67 C68 3.6(4)
C65 N3 C67 C66 -1.1(4)
C78 N3 C67 C66 179.2(3)
C65 N3 C67 C68 177.0(4)
C78 N3 C67 C68 -2.7(7)
C66 C67 C68 C69 175.4(4)
N3 C67 C68 C69 -2.7(8)
C66 C67 C68 C77 -3.4(4)
N3 C67 C68 C77 178.6(4)
C77 C68 C69 C70 -0.7(5)
C67 C68 C69 C70 -179.2(4)
C68 C69 C70 C71 -0.8(6)
C69 C70 C71 C72 1.2(6)
C70 C71 C72 C77 0.0(6)
C70 C71 C72 C73 -178.9(4)
C77 C72 C73 C74 1.9(6)
C71 C72 C73 C74 -179.3(4)
C72 C73 C74 C75 0.8(6)
C73 C74 C75 C76 -1.8(6)
C74 C75 C76 C77 0.0(5)
C74 C75 C76 C66 -177.5(4)
C67 C66 C76 C75 175.5(4)
N4 C66 C76 C75 -2.0(8)
C67 C66 C76 C77 -2.2(4)
N4 C66 C76 C77 -179.8(4)
C73 C72 C77 C68 177.5(3)
C71 C72 C77 C68 -1.5(5)
C73 C72 C77 C76 -3.7(5)
C71 C72 C77 C76 177.3(3)
C69 C68 C77 C72 1.9(5)
C67 C68 C77 C72 -179.1(3)
C69 C68 C77 C76 -177.1(3)
C67 C68 C77 C76 1.9(4)
C75 C76 C77 C72 2.8(5)
C66 C76 C77 C72 -178.9(3)
C75 C76 C77 C68 -178.3(3)
C66 C76 C77 C68 0.0(4)
C65 N3 C78 C79 -95.3(4)
C67 N3 C78 C79 84.4(4)
C65 N3 C78 C83 93.9(4)
C67 N3 C78 C83 -86.5(4)
C83 C78 C79 C80 0.8(6)
N3 C78 C79 C80 -169.6(4)
C83 C78 C79 C84 176.0(4)
N3 C78 C79 C84 5.6(5)
C78 C79 C80 C81 -2.0(7)
C84 C79 C80 C81 -177.2(4)
C79 C80 C81 C82 0.8(7)
C79 C80 C81 C92 179.9(5)
C80 C81 C82 C83 1.7(7)
C92 C81 C82 C83 -177.4(5)
C81 C82 C83 C78 -2.8(6)
C81 C82 C83 C93 177.3(4)
C79 C78 C83 C82 1.5(6)
N3 C78 C83 C82 172.0(4)
C79 C78 C83 C93 -178.6(4)
N3 C78 C83 C93 -8.1(5)
C78 C79 C84 C86 118.2(4)
C80 C79 C84 C86 -66.8(5)
C78 C79 C84 C85 -115.4(4)
C80 C79 C84 C85 59.5(5)
C79 C84 C86 C87 17.2(6)
C85 C84 C86 C87 -109.5(5)
C79 C84 C86 C91 -163.2(4)
C85 C84 C86 C91 70.1(5)
C91 C86 C87 C88 -1.8(8)
C84 C86 C87 C88 177.8(5)
C86 C87 C88 C89 0.4(9)
C87 C88 C89 C90 1.8(10)
C88 C89 C90 C91 -2.5(10)
C89 C90 C91 C86 1.0(9)
C87 C86 C91 C90 1.1(7)
C84 C86 C91 C90 -178.5(5)
C82 C83 C93 C95 -98.4(5)
C78 C83 C93 C95 81.7(5)
C82 C83 C93 C94 28.0(6)
C78 C83 C93 C94 -151.8(4)
C83 C93 C95 C100 43.2(5)
C94 C93 C95 C100 -85.3(5)
C83 C93 C95 C96 -138.5(4)
C94 C93 C95 C96 93.0(5)
C100 C95 C96 C97 1.4(8)
C93 C95 C96 C97 -177.0(6)
C95 C96 C97 C98 -0.3(11)
C96 C97 C98 C99 -1.1(11)
C97 C98 C99 C100 1.3(9)
C96 C95 C100 C99 -1.2(7)
C93 C95 C100 C99 177.1(4)
C98 C99 C100 C95 -0.1(7)
C66 N4 C101 C106 96.0(4)
C65 N4 C101 C106 -94.0(4)
C66 N4 C101 C102 -82.3(4)
C65 N4 C101 C102 87.6(4)
C106 C101 C102 C103 0.8(5)
N4 C101 C102 C103 179.1(3)
C106 C101 C102 C107 -176.7(3)
N4 C101 C102 C107 1.6(5)
C101 C102 C103 C104 0.6(6)
C107 C102 C103 C104 178.1(4)
C102 C103 C104 C105 -1.0(7)
C102 C103 C104 C115 179.1(4)
C103 C104 C105 C106 0.0(7)
C115 C104 C105 C106 179.9(5)
C104 C105 C106 C101 1.3(6)
C104 C105 C106 C116 -175.5(4)
C102 C101 C106 C105 -1.7(5)
N4 C101 C106 C105 180.0(3)
C102 C101 C106 C116 175.1(3)
N4 C101 C106 C116 -3.2(5)
C103 C102 C107 C109 -92.9(4)
C101 C102 C107 C109 84.5(4)
C103 C102 C107 C108 32.4(5)
C101 C102 C107 C108 -150.2(3)
C102 C107 C109 C114 -132.9(4)
C108 C107 C109 C114 100.3(4)
C102 C107 C109 C110 47.5(5)
C108 C107 C109 C110 -79.2(5)
C114 C109 C110 C111 1.6(6)
C107 C109 C110 C111 -178.8(4)
C109 C110 C111 C112 0.0(7)
C110 C111 C112 C113 -1.6(7)
C111 C112 C113 C114 1.4(7)
C110 C109 C114 C113 -1.9(6)
C107 C109 C114 C113 178.6(4)
C112 C113 C114 C109 0.4(6)
C105 C106 C116 C118 -32.9(5)
C101 C106 C116 C118 150.4(3)
C105 C106 C116 C117 92.3(4)
C101 C106 C116 C117 -84.4(4)
C106 C116 C118 C119 97.7(5)
C117 C116 C118 C119 -26.3(6)
C106 C116 C118 C123 -85.1(5)
C117 C116 C118 C123 151.0(4)
C123 C118 C119 C120 -0.5(7)
C116 C118 C119 C120 176.8(4)
C118 C119 C120 C121 -0.3(8)
C119 C120 C121 C122 0.6(8)
C120 C121 C122 C123 -0.2(7)
C121 C122 C123 C118 -0.6(7)
C119 C118 C123 C122 0.9(7)
C116 C118 C123 C122 -176.4(4)
C128 C124 C125 C126 -6.1(5)
Ni2 C124 C125 C126 61.0(3)
C128 C124 C125 Ni2 -67.2(3)
C124 C125 C126 C127 1.9(5)
Ni2 C125 C126 C127 59.0(3)
C124 C125 C126 Ni2 -57.1(3)
C125 C126 C127 C128 2.9(5)
Ni2 C126 C127 C128 62.9(3)
C125 C126 C127 Ni2 -60.0(3)
C126 C127 C128 C124 -6.6(5)
Ni2 C127 C128 C124 56.8(3)
C126 C127 C128 Ni2 -63.3(3)
C125 C124 C128 C127 7.8(5)
Ni2 C124 C128 C127 -59.3(3)
C125 C124 C128 Ni2 67.1(3)
C133 C132 C131 C130 0.0
C132 C131 C130 C129 0.0
C131 C130 C129 C134 0.0
C131 C130 C129 C135 179.7(3)
C130 C129 C134 C133 0.0
C135 C129 C134 C133 -179.8(3)
C129 C134 C133 C132 0.0
C131 C132 C133 C134 0.0
C137 C136 C141 C140 0.0
C142 C136 C141 C140 178.6(4)
C136 C141 C140 C139 0.0
C141 C140 C139 C138 0.0
C140 C139 C138 C137 0.0
C139 C138 C137 C136 0.0
C141 C136 C137 C138 0.0
C142 C136 C137 C138 -178.6(4)
